data_4079749
loop_
_publ_author_name
'Kashiwame, Yohei'
'Kuwata, Shigeki'
'Ikariya, Takao'

_publ_section_title
;
 Catalytic Intramolecular Hydroamination with a Bifunctional Iridium
 Pyrazolato Complex: Substrate Scope and Mechanistic Elucidation
;
_journal_issue 23
_journal_name_full Organometallics
_journal_page_first 8444
_journal_paper_doi 10.1021/om301063n
_journal_volume 31
_journal_year 2012
_chemical_formula_moiety 'C31 H32 Ir N3, H O0.50 '
_chemical_formula_sum 'C31 H33 Ir N3 O0.5'
_chemical_formula_weight 647.84
_space_group_IT_number 14
_symmetry_cell_setting monoclinic
_symmetry_Int_Tables_number 14
_symmetry_space_group_name_Hall '-P 2ybc'
_symmetry_space_group_name_H-M 'P 1 21/c 1'
_cell_angle_alpha 90.0000
_cell_angle_beta 95.591(4)
_cell_angle_gamma 90.0000
_cell_formula_units_Z 8
_cell_length_a 14.278(4)
_cell_length_b 19.086(5)
_cell_length_c 19.509(5)
_cell_measurement_reflns_used 17309
_cell_measurement_temperature 93.1
_cell_measurement_theta_max 27.5
_cell_measurement_theta_min 3.1
_cell_volume 5291(2)
_computing_cell_refinement CrystalClear
_computing_data_collection CrystalClear
_computing_data_reduction CrystalStructure
_computing_publication_material 'CrystalStructure 3.8'
_computing_structure_refinement CRYSTALS
_computing_structure_solution SIR92
_diffrn_ambient_temperature 93.1
_diffrn_detector_area_resol_mean 7.31
_diffrn_measured_fraction_theta_full 0.996
_diffrn_measured_fraction_theta_max 0.992
_diffrn_measurement_device_type 'Rigaku Saturn'
_diffrn_measurement_method \w
_diffrn_radiation_type 'Mo K\a'
_diffrn_radiation_wavelength 0.71070
_diffrn_reflns_av_R_equivalents 0.057
_diffrn_reflns_limit_h_max 18
_diffrn_reflns_limit_h_min -18
_diffrn_reflns_limit_k_max 17
_diffrn_reflns_limit_k_min -24
_diffrn_reflns_limit_l_max 24
_diffrn_reflns_limit_l_min -25
_diffrn_reflns_number 41430
_diffrn_reflns_theta_full 27.50
_diffrn_reflns_theta_max 27.54
_exptl_absorpt_coefficient_mu 5.087
_exptl_absorpt_correction_T_max 0.217
_exptl_absorpt_correction_T_min 0.153
_exptl_absorpt_correction_type multi-scan
_exptl_absorpt_process_details 'Jacobson, R. (1998) Private communication'
_exptl_crystal_colour 'yellow green'
_exptl_crystal_density_diffrn 1.626
_exptl_crystal_density_method 'not measured'
_exptl_crystal_description block
_exptl_crystal_F_000 2568.00
_exptl_crystal_size_max 0.40
_exptl_crystal_size_mid 0.40
_exptl_crystal_size_min 0.30
_refine_diff_density_max 2.25
_refine_diff_density_min -1.67
_refine_ls_extinction_method none
_refine_ls_goodness_of_fit_ref 1.007
_refine_ls_hydrogen_treatment refall
_refine_ls_number_parameters 704
_refine_ls_number_reflns 12091
_refine_ls_R_factor_gt 0.0357
_refine_ls_shift/su_max 0.0000
_refine_ls_structure_factor_coef Fsqd
_refine_ls_weighting_details 'w = 1/[0.0003Fo^2^ + 0.7000\s(Fo^2^)]/(4Fo^2^)'
_refine_ls_weighting_scheme calc
_refine_ls_wR_factor_ref 0.1014
_reflns_number_gt 8608
_reflns_number_total 12091
_reflns_threshold_expression F^2^>2.0\s(F^2^)
_cod_data_source_file om301063n_si_002.cif
_cod_data_source_block '__[Cp*Ir(NH2Ph)(C6H4PzPh)](9a)'
_cod_original_formula_sum 'C31 H33 Ir N3 O0.50 '
_cod_database_code 4079749

loop_
_symmetry_equiv_pos_site_id
_symmetry_equiv_pos_as_xyz
1 +X,+Y,+Z
2 -X,1/2+Y,1/2-Z
3 -X,-Y,-Z
4 +X,1/2-Y,1/2+Z

loop_
_atom_site_label
_atom_site_type_symbol
_atom_site_fract_x
_atom_site_fract_y
_atom_site_fract_z
_atom_site_U_iso_or_equiv
_atom_site_adp_type
_atom_site_occupancy
_atom_site_symmetry_multiplicity
_atom_site_calc_flag
_atom_site_refinement_flags
Ir(1) Ir 0.628970(10) 0.318320(10) 0.209850(10) 0.01402(5) Uani 1.00 1 d .
Ir(2) Ir 1.070810(10) 0.183360(10) 0.429050(10) 0.01258(5) Uani 1.00 1 d .
O(1) O 0.8451(2) 0.2457(2) 0.31387(19) 0.0230(10) Uani 1.00 1 d .
N(1) N 0.8182(2) 0.3837(2) 0.2668(2) 0.0163(11) Uani 1.00 1 d .
N(2) N 0.7229(3) 0.3854(2) 0.2612(2) 0.0181(11) Uani 1.00 1 d .
N(3) N 0.6384(3) 0.2706(2) 0.3109(2) 0.0204(12) Uani 1.00 1 d .
N(4) N 0.8912(3) 0.2642(2) 0.4572(2) 0.0163(11) Uani 1.00 1 d .
N(5) N 0.9854(3) 0.2617(2) 0.4600(2) 0.0164(11) Uani 1.00 1 d .
N(6) N 1.0517(3) 0.2465(2) 0.3360(2) 0.0169(11) Uani 1.00 1 d .
C(1) C 0.6425(4) 0.3383(3) 0.1034(2) 0.0212(14) Uani 1.00 1 d .
C(2) C 0.7139(3) 0.2862(3) 0.1250(2) 0.0217(14) Uani 1.00 1 d .
C(3) C 0.6686(3) 0.2269(3) 0.1470(2) 0.0200(14) Uani 1.00 1 d .
C(4) C 0.5668(3) 0.2392(2) 0.1385(2) 0.0175(13) Uani 1.00 1 d .
C(5) C 0.5518(3) 0.3067(2) 0.1091(2) 0.0191(14) Uani 1.00 1 d .
C(6) C 0.6597(4) 0.4068(3) 0.0692(3) 0.0328(17) Uani 1.00 1 d .
C(7) C 0.8179(4) 0.2956(3) 0.1232(3) 0.0275(16) Uani 1.00 1 d .
C(8) C 0.7149(4) 0.1600(3) 0.1700(3) 0.0292(16) Uani 1.00 1 d .
C(9) C 0.4966(3) 0.1840(2) 0.1498(2) 0.0177(13) Uani 1.00 1 d .
C(10) C 0.4601(4) 0.3388(3) 0.0835(3) 0.0315(17) Uani 1.00 1 d .
C(11) C 0.5423(3) 0.3903(2) 0.2524(2) 0.0191(14) Uani 1.00 1 d .
C(12) C 0.4444(4) 0.3887(3) 0.2503(3) 0.0263(16) Uani 1.00 1 d .
C(13) C 0.3953(4) 0.4374(3) 0.2865(3) 0.0318(18) Uani 1.00 1 d .
C(14) C 0.4424(4) 0.4900(3) 0.3240(3) 0.0305(17) Uani 1.00 1 d .
C(15) C 0.5399(4) 0.4948(3) 0.3266(3) 0.0260(16) Uani 1.00 1 d .
C(16) C 0.5885(3) 0.4452(3) 0.2910(2) 0.0199(13) Uani 1.00 1 d .
C(17) C 0.6923(3) 0.4429(2) 0.2929(2) 0.0164(13) Uani 1.00 1 d .
C(18) C 0.7698(3) 0.4810(2) 0.3202(2) 0.0179(13) Uani 1.00 1 d .
C(19) C 0.8472(3) 0.4421(2) 0.3025(2) 0.0160(13) Uani 1.00 1 d .
C(20) C 0.9483(3) 0.4569(2) 0.3155(2) 0.0185(13) Uani 1.00 1 d .
C(21) C 0.9822(4) 0.5154(3) 0.3536(3) 0.0221(14) Uani 1.00 1 d .
C(22) C 1.0781(4) 0.5295(3) 0.3632(3) 0.0246(15) Uani 1.00 1 d .
C(23) C 1.1421(4) 0.4859(3) 0.3370(3) 0.0262(15) Uani 1.00 1 d .
C(24) C 1.1104(4) 0.4278(2) 0.2992(3) 0.0234(15) Uani 1.00 1 d .
C(25) C 1.0148(3) 0.4140(2) 0.2876(2) 0.0207(14) Uani 1.00 1 d .
C(26) C 0.5829(4) 0.2102(3) 0.3252(2) 0.0217(14) Uani 1.00 1 d .
C(27) C 0.6242(4) 0.1439(3) 0.3306(3) 0.0300(17) Uani 1.00 1 d .
C(28) C 0.5705(5) 0.0854(3) 0.3410(3) 0.042(2) Uani 1.00 1 d .
C(29) C 0.4732(5) 0.0919(3) 0.3449(3) 0.044(2) Uani 1.00 1 d .
C(30) C 0.4340(4) 0.1580(3) 0.3416(3) 0.0346(18) Uani 1.00 1 d .
C(31) C 0.4870(4) 0.2176(3) 0.3317(3) 0.0297(17) Uani 1.00 1 d .
C(32) C 1.0643(4) 0.1009(2) 0.5027(2) 0.0192(13) Uani 1.00 1 d .
C(33) C 0.9839(3) 0.0910(2) 0.4521(2) 0.0185(13) Uani 1.00 1 d .
C(34) C 1.0159(3) 0.0804(2) 0.3876(2) 0.0169(13) Uani 1.00 1 d .
C(35) C 1.1187(4) 0.0818(2) 0.3957(3) 0.0214(14) Uani 1.00 1 d .
C(36) C 1.1475(4) 0.0902(2) 0.4670(3) 0.0211(14) Uani 1.00 1 d .
C(37) C 1.0607(5) 0.1082(3) 0.5787(3) 0.0333(18) Uani 1.00 1 d .
C(38) C 0.8830(3) 0.0909(3) 0.4684(3) 0.0275(16) Uani 1.00 1 d .
C(39) C 0.9564(4) 0.0705(3) 0.3211(3) 0.0290(16) Uani 1.00 1 d .
C(40) C 1.1802(4) 0.0643(3) 0.3393(3) 0.0310(17) Uani 1.00 1 d .
C(41) C 1.2460(4) 0.0863(3) 0.5021(3) 0.0355(18) Uani 1.00 1 d .
C(42) C 1.1663(3) 0.2606(2) 0.4619(2) 0.0169(13) Uani 1.00 1 d .
C(43) C 1.2652(3) 0.2570(3) 0.4648(2) 0.0208(14) Uani 1.00 1 d .
C(44) C 1.3202(4) 0.3141(3) 0.4872(3) 0.0302(17) Uani 1.00 1 d .
C(45) C 1.2800(4) 0.3764(3) 0.5067(3) 0.0312(17) Uani 1.00 1 d .
C(46) C 1.1835(4) 0.3822(3) 0.5026(3) 0.0239(15) Uani 1.00 1 d .
C(47) C 1.1271(4) 0.3245(2) 0.4805(2) 0.0197(14) Uani 1.00 1 d .
C(48) C 1.0242(3) 0.3258(2) 0.4775(2) 0.0176(13) Uani 1.00 1 d .
C(49) C 0.9512(3) 0.3709(2) 0.4875(2) 0.0174(13) Uani 1.00 1 d .
C(50) C 0.8700(3) 0.3308(2) 0.4749(2) 0.0150(12) Uani 1.00 1 d .
C(51) C 0.7698(4) 0.3494(3) 0.4785(2) 0.0193(14) Uani 1.00 1 d .
C(52) C 0.7416(4) 0.4190(3) 0.4886(3) 0.0266(16) Uani 1.00 1 d .
C(53) C 0.6468(4) 0.4351(3) 0.4929(3) 0.039(2) Uani 1.00 1 d .
C(54) C 0.5789(4) 0.3835(3) 0.4857(3) 0.0313(17) Uani 1.00 1 d .
C(55) C 0.6057(4) 0.3144(3) 0.4770(2) 0.0231(15) Uani 1.00 1 d .
C(56) C 0.7005(4) 0.2980(3) 0.4742(2) 0.0197(14) Uani 1.00 1 d .
C(57) C 1.1031(3) 0.2339(2) 0.2768(2) 0.0178(13) Uani 1.00 1 d .
C(58) C 1.0551(4) 0.2107(3) 0.2160(2) 0.0222(14) Uani 1.00 1 d .
C(59) C 1.1033(4) 0.2012(3) 0.1584(3) 0.0282(16) Uani 1.00 1 d .
C(60) C 1.1983(4) 0.2149(3) 0.1611(3) 0.0295(17) Uani 1.00 1 d .
C(61) C 1.2456(4) 0.2377(3) 0.2222(3) 0.0285(16) Uani 1.00 1 d .
C(62) C 1.1996(3) 0.2485(3) 0.2802(2) 0.0210(14) Uani 1.00 1 d .
H(1) H 0.7024 0.2577 0.3217 0.024 Uiso 1.00 1 c R
H(2) H 0.6222 0.3061 0.3419 0.024 Uiso 1.00 1 c R
H(3) H 0.6010 0.4283 0.0547 0.039 Uiso 1.00 1 c R
H(4) H 0.6937 0.3992 0.0304 0.039 Uiso 1.00 1 c R
H(5) H 0.6949 0.4366 0.1011 0.039 Uiso 1.00 1 c R
H(6) H 0.8300 0.3397 0.1032 0.034 Uiso 1.00 1 c R
H(7) H 0.8413 0.2592 0.0964 0.034 Uiso 1.00 1 c R
H(8) H 0.8483 0.2937 0.1687 0.034 Uiso 1.00 1 c R
H(9) H 0.7812 0.1652 0.1713 0.035 Uiso 1.00 1 c R
H(10) H 0.6946 0.1236 0.1388 0.035 Uiso 1.00 1 c R
H(11) H 0.6986 0.1485 0.2147 0.035 Uiso 1.00 1 c R
H(12) H 0.5286 0.1426 0.1658 0.021 Uiso 1.00 1 c R
H(13) H 0.4599 0.1746 0.1075 0.021 Uiso 1.00 1 c R
H(14) H 0.4566 0.1994 0.1830 0.021 Uiso 1.00 1 c R
H(15) H 0.4105 0.3083 0.0932 0.037 Uiso 1.00 1 c R
H(16) H 0.4578 0.3461 0.0352 0.037 Uiso 1.00 1 c R
H(17) H 0.4532 0.3824 0.1060 0.037 Uiso 1.00 1 c R
H(18) H 0.4103 0.3539 0.2236 0.032 Uiso 1.00 1 c R
H(19) H 0.3288 0.4340 0.2853 0.039 Uiso 1.00 1 c R
H(20) H 0.4083 0.5231 0.3481 0.037 Uiso 1.00 1 c R
H(21) H 0.5727 0.5313 0.3518 0.032 Uiso 1.00 1 c R
H(22) H 0.7703 0.5238 0.3452 0.022 Uiso 1.00 1 c R
H(23) H 0.9391 0.5455 0.3732 0.027 Uiso 1.00 1 c R
H(24) H 1.0994 0.5702 0.3881 0.030 Uiso 1.00 1 c R
H(25) H 1.2076 0.4955 0.3450 0.031 Uiso 1.00 1 c R
H(26) H 1.1542 0.3973 0.2808 0.028 Uiso 1.00 1 c R
H(27) H 0.9938 0.3747 0.2606 0.025 Uiso 1.00 1 c R
H(28) H 0.6900 0.1390 0.3277 0.037 Uiso 1.00 1 c R
H(29) H 0.5991 0.0404 0.3444 0.052 Uiso 1.00 1 c R
H(30) H 0.4355 0.0518 0.3509 0.054 Uiso 1.00 1 c R
H(31) H 0.3686 0.1629 0.3457 0.042 Uiso 1.00 1 c R
H(32) H 0.4584 0.2626 0.3295 0.036 Uiso 1.00 1 c R
H(33) H 0.9869 0.2426 0.3197 0.020 Uiso 1.00 1 c R
H(34) H 1.0652 0.2933 0.3500 0.020 Uiso 1.00 1 c R
H(35) H 1.1229 0.1086 0.6009 0.040 Uiso 1.00 1 c R
H(36) H 1.0268 0.0700 0.5954 0.040 Uiso 1.00 1 c R
H(37) H 1.0300 0.1509 0.5879 0.040 Uiso 1.00 1 c R
H(38) H 0.8805 0.0957 0.5167 0.034 Uiso 1.00 1 c R
H(39) H 0.8539 0.0481 0.4533 0.034 Uiso 1.00 1 c R
H(40) H 0.8507 0.1289 0.4453 0.034 Uiso 1.00 1 c R
H(41) H 0.8918 0.0742 0.3284 0.035 Uiso 1.00 1 c R
H(42) H 0.9682 0.0256 0.3028 0.035 Uiso 1.00 1 c R
H(43) H 0.9717 0.1056 0.2895 0.035 Uiso 1.00 1 c R
H(44) H 1.1418 0.0573 0.2973 0.038 Uiso 1.00 1 c R
H(45) H 1.2150 0.0229 0.3510 0.038 Uiso 1.00 1 c R
H(46) H 1.2223 0.1020 0.3341 0.038 Uiso 1.00 1 c R
H(47) H 1.2890 0.0800 0.4684 0.041 Uiso 1.00 1 c R
H(48) H 1.2506 0.0477 0.5331 0.041 Uiso 1.00 1 c R
H(49) H 1.2607 0.1283 0.5269 0.041 Uiso 1.00 1 c R
H(50) H 1.2947 0.2151 0.4516 0.025 Uiso 1.00 1 c R
H(51) H 1.3868 0.3105 0.4893 0.036 Uiso 1.00 1 c R
H(52) H 1.3187 0.4147 0.5226 0.037 Uiso 1.00 1 c R
H(53) H 1.1553 0.4249 0.5148 0.029 Uiso 1.00 1 c R
H(54) H 0.9556 0.4188 0.5005 0.021 Uiso 1.00 1 c R
H(55) H 0.7873 0.4554 0.4927 0.032 Uiso 1.00 1 c R
H(56) H 0.6290 0.4822 0.5006 0.047 Uiso 1.00 1 c R
H(57) H 0.5144 0.3951 0.4868 0.038 Uiso 1.00 1 c R
H(58) H 0.5597 0.2783 0.4730 0.028 Uiso 1.00 1 c R
H(59) H 0.7182 0.2504 0.4691 0.024 Uiso 1.00 1 c R
H(60) H 0.9895 0.2013 0.2138 0.026 Uiso 1.00 1 c R
H(61) H 1.0706 0.1849 0.1167 0.034 Uiso 1.00 1 c R
H(62) H 1.2308 0.2089 0.1213 0.036 Uiso 1.00 1 c R
H(63) H 1.3115 0.2456 0.2245 0.034 Uiso 1.00 1 c R
H(64) H 1.2323 0.2656 0.3216 0.025 Uiso 1.00 1 c R

loop_
_atom_site_aniso_label
_atom_site_aniso_U_11
_atom_site_aniso_U_22
_atom_site_aniso_U_33
_atom_site_aniso_U_12
_atom_site_aniso_U_13
_atom_site_aniso_U_23
Ir(1) 0.01173(11) 0.01555(12) 0.01463(11) -0.00039(8) 0.00056(8) -0.00203(8)
Ir(2) 0.01360(11) 0.01153(11) 0.01255(11) -0.00123(8) 0.00090(8) -0.00059(8)
O(1) 0.021(2) 0.026(2) 0.021(2) 0.0017(16) -0.0034(16) -0.0024(17)
N(1) 0.009(2) 0.021(2) 0.020(2) -0.0015(17) 0.0030(17) 0.0005(18)
N(2) 0.015(2) 0.016(2) 0.023(2) -0.0015(18) -0.0009(18) -0.0020(19)
N(3) 0.018(2) 0.022(2) 0.020(2) -0.0007(19) -0.0008(19) -0.0018(19)
N(4) 0.016(2) 0.012(2) 0.021(2) -0.0013(17) 0.0003(18) 0.0013(18)
N(5) 0.019(2) 0.017(2) 0.013(2) -0.0013(18) 0.0005(18) -0.0037(17)
N(6) 0.020(2) 0.017(2) 0.014(2) 0.0045(18) 0.0011(18) 0.0023(17)
C(1) 0.022(2) 0.023(2) 0.018(2) -0.003(2) -0.003(2) 0.002(2)
C(2) 0.020(2) 0.026(3) 0.019(2) -0.002(2) 0.002(2) -0.007(2)
C(3) 0.022(2) 0.026(3) 0.014(2) 0.002(2) 0.007(2) -0.004(2)
C(4) 0.018(2) 0.019(2) 0.015(2) -0.004(2) -0.001(2) -0.005(2)
C(5) 0.021(2) 0.021(2) 0.016(2) -0.000(2) 0.003(2) -0.002(2)
C(6) 0.034(3) 0.031(3) 0.033(3) -0.002(2) 0.003(2) 0.003(2)
C(7) 0.020(2) 0.039(3) 0.025(3) -0.006(2) 0.012(2) -0.005(2)
C(8) 0.031(3) 0.032(3) 0.023(3) -0.001(2) -0.001(2) -0.008(2)
C(9) 0.021(2) 0.018(2) 0.013(2) -0.005(2) -0.001(2) 0.001(2)
C(10) 0.029(3) 0.034(3) 0.028(3) 0.003(2) -0.011(2) -0.000(2)
C(11) 0.017(2) 0.018(2) 0.023(2) 0.002(2) 0.003(2) 0.000(2)
C(12) 0.018(2) 0.023(3) 0.039(3) -0.004(2) 0.007(2) -0.008(2)
C(13) 0.020(3) 0.028(3) 0.049(4) 0.004(2) 0.009(2) -0.001(2)
C(14) 0.025(3) 0.030(3) 0.037(3) 0.008(2) 0.006(2) -0.010(2)
C(15) 0.025(3) 0.020(3) 0.034(3) 0.003(2) 0.009(2) -0.010(2)
C(16) 0.019(2) 0.021(2) 0.020(2) 0.003(2) 0.000(2) 0.001(2)
C(17) 0.019(2) 0.017(2) 0.013(2) 0.006(2) 0.001(2) -0.004(2)
C(18) 0.019(2) 0.016(2) 0.019(2) -0.001(2) 0.005(2) -0.004(2)
C(19) 0.020(2) 0.014(2) 0.015(2) -0.002(2) 0.003(2) 0.003(2)
C(20) 0.022(2) 0.017(2) 0.017(2) -0.002(2) 0.000(2) 0.003(2)
C(21) 0.022(2) 0.021(2) 0.025(3) -0.006(2) 0.008(2) -0.001(2)
C(22) 0.026(3) 0.025(3) 0.023(3) -0.009(2) 0.003(2) -0.008(2)
C(23) 0.017(2) 0.029(3) 0.032(3) -0.007(2) -0.005(2) 0.003(2)
C(24) 0.023(2) 0.014(2) 0.034(3) 0.004(2) 0.005(2) 0.003(2)
C(25) 0.024(2) 0.016(2) 0.023(2) -0.004(2) 0.002(2) 0.002(2)
C(26) 0.028(3) 0.023(2) 0.014(2) -0.003(2) 0.002(2) -0.003(2)
C(27) 0.035(3) 0.027(3) 0.029(3) 0.011(2) 0.011(2) 0.008(2)
C(28) 0.051(4) 0.025(3) 0.053(4) 0.005(3) 0.016(3) 0.006(3)
C(29) 0.051(4) 0.035(4) 0.049(4) -0.014(3) 0.021(3) 0.003(3)
C(30) 0.030(3) 0.037(3) 0.038(3) -0.009(2) 0.009(3) 0.005(3)
C(31) 0.028(3) 0.034(3) 0.028(3) -0.005(2) 0.009(2) 0.001(2)
C(32) 0.032(3) 0.009(2) 0.015(2) -0.004(2) -0.004(2) 0.001(2)
C(33) 0.022(2) 0.013(2) 0.020(2) 0.001(2) 0.001(2) 0.002(2)
C(34) 0.022(2) 0.007(2) 0.021(2) -0.001(2) -0.001(2) -0.001(2)
C(35) 0.025(2) 0.012(2) 0.028(3) 0.005(2) 0.007(2) -0.002(2)
C(36) 0.023(2) 0.015(2) 0.025(3) 0.001(2) -0.001(2) 0.007(2)
C(37) 0.047(4) 0.030(3) 0.023(3) -0.004(3) 0.001(2) 0.009(2)
C(38) 0.020(2) 0.021(3) 0.042(3) -0.005(2) 0.008(2) -0.001(2)
C(39) 0.039(3) 0.019(3) 0.029(3) -0.002(2) 0.001(2) -0.003(2)
C(40) 0.037(3) 0.023(3) 0.035(3) 0.001(2) 0.012(3) -0.004(2)
C(41) 0.022(3) 0.029(3) 0.052(4) -0.004(2) -0.014(2) 0.010(3)
C(42) 0.016(2) 0.020(2) 0.014(2) -0.004(2) 0.000(2) 0.005(2)
C(43) 0.020(2) 0.023(3) 0.021(2) -0.003(2) 0.004(2) 0.004(2)
C(44) 0.020(2) 0.033(3) 0.037(3) -0.012(2) -0.002(2) 0.003(2)
C(45) 0.026(3) 0.024(3) 0.044(3) -0.015(2) 0.002(2) -0.004(2)
C(46) 0.026(3) 0.015(2) 0.031(3) -0.003(2) 0.006(2) -0.006(2)
C(47) 0.032(3) 0.016(2) 0.012(2) -0.008(2) 0.002(2) 0.003(2)
C(48) 0.020(2) 0.016(2) 0.016(2) -0.006(2) 0.001(2) 0.001(2)
C(49) 0.025(2) 0.019(2) 0.008(2) 0.002(2) 0.004(2) -0.001(2)
C(50) 0.021(2) 0.017(2) 0.008(2) 0.001(2) 0.003(2) -0.0010(19)
C(51) 0.023(2) 0.022(2) 0.013(2) 0.005(2) 0.005(2) 0.002(2)
C(52) 0.030(3) 0.013(2) 0.038(3) 0.005(2) 0.009(2) 0.004(2)
C(53) 0.036(3) 0.025(3) 0.056(4) 0.011(2) 0.011(3) 0.006(3)
C(54) 0.022(3) 0.031(3) 0.042(3) 0.010(2) 0.011(2) 0.012(2)
C(55) 0.023(2) 0.032(3) 0.016(2) -0.003(2) 0.005(2) 0.004(2)
C(56) 0.024(2) 0.019(2) 0.016(2) 0.002(2) 0.001(2) -0.001(2)
C(57) 0.024(2) 0.016(2) 0.014(2) 0.001(2) 0.004(2) 0.001(2)
C(58) 0.022(2) 0.024(2) 0.020(2) -0.001(2) -0.003(2) 0.001(2)
C(59) 0.036(3) 0.031(3) 0.018(3) -0.004(2) 0.005(2) -0.003(2)
C(60) 0.034(3) 0.035(3) 0.021(3) -0.004(2) 0.011(2) -0.000(2)
C(61) 0.018(2) 0.034(3) 0.034(3) -0.004(2) 0.006(2) 0.000(2)
C(62) 0.022(2) 0.024(3) 0.017(2) -0.001(2) 0.003(2) -0.003(2)

loop_
_atom_type_symbol
_atom_type_description
_atom_type_scat_dispersion_real
_atom_type_scat_dispersion_imag
_atom_type_scat_source
C C 0.003 0.002
;
International Tables for Crystallography
(1992, Vol. C, Tables 4.2.6.8 and 6.1.1.4)
;
H H 0.000 0.000
;
International Tables for Crystallography
(1992, Vol. C, Table 6.1.1.4)
;
Ir Ir -1.444 7.990
;
International Tables for Crystallography
(1992, Vol. C, Tables 4.2.6.8 and 6.1.1.4)
;
N N 0.006 0.003
;
International Tables for Crystallography
(1992, Vol. C, Tables 4.2.6.8 and 6.1.1.4)
;
O O 0.011 0.006
;
International Tables for Crystallography
(1992, Vol. C, Tables 4.2.6.8 and 6.1.1.4)
;

loop_
_geom_angle_atom_site_label_1
_geom_angle_atom_site_label_2
_geom_angle_atom_site_label_3
_geom_angle
_geom_angle_publ_flag
N(2) Ir(1) N(3) 80.63(17) yes
N(2) Ir(1) C(1) 104.3(2) yes
N(2) Ir(1) C(2) 99.04(19) yes
N(2) Ir(1) C(3) 124.60(19) yes
N(2) Ir(1) C(4) 162.19(19) yes
N(2) Ir(1) C(5) 139.37(19) yes
N(2) Ir(1) C(11) 77.21(19) yes
N(3) Ir(1) C(1) 163.01(19) yes
N(3) Ir(1) C(2) 124.78(19) yes
N(3) Ir(1) C(3) 100.09(18) yes
N(3) Ir(1) C(4) 105.97(18) yes
N(3) Ir(1) C(5) 139.82(19) yes
N(3) Ir(1) C(11) 84.28(19) yes
C(1) Ir(1) C(2) 38.9(2) yes
C(1) Ir(1) C(3) 63.6(2) yes
C(1) Ir(1) C(4) 64.8(2) yes
C(1) Ir(1) C(5) 39.1(2) yes
C(1) Ir(1) C(11) 112.6(2) yes
C(2) Ir(1) C(3) 36.3(2) yes
C(2) Ir(1) C(4) 63.5(2) yes
C(2) Ir(1) C(5) 64.2(2) yes
C(2) Ir(1) C(11) 150.1(2) yes
C(3) Ir(1) C(4) 38.69(19) yes
C(3) Ir(1) C(5) 63.7(2) yes
C(3) Ir(1) C(11) 158.1(2) yes
C(4) Ir(1) C(5) 38.1(2) yes
C(4) Ir(1) C(11) 119.4(2) yes
C(5) Ir(1) C(11) 99.2(2) yes
N(5) Ir(2) N(6) 79.16(17) yes
N(5) Ir(2) C(32) 105.81(19) yes
N(5) Ir(2) C(33) 99.09(19) yes
N(5) Ir(2) C(34) 123.19(18) yes
N(5) Ir(2) C(35) 161.40(19) yes
N(5) Ir(2) C(36) 141.84(19) yes
N(5) Ir(2) C(42) 77.43(19) yes
N(6) Ir(2) C(32) 163.44(18) yes
N(6) Ir(2) C(33) 125.47(17) yes
N(6) Ir(2) C(34) 100.00(17) yes
N(6) Ir(2) C(35) 105.15(19) yes
N(6) Ir(2) C(36) 138.92(19) yes
N(6) Ir(2) C(42) 83.66(18) yes
C(32) Ir(2) C(33) 38.77(19) yes
C(32) Ir(2) C(34) 63.89(19) yes
C(32) Ir(2) C(35) 65.2(2) yes
C(32) Ir(2) C(36) 39.2(2) yes
C(32) Ir(2) C(42) 112.8(2) yes
C(33) Ir(2) C(34) 36.4(2) yes
C(33) Ir(2) C(35) 63.4(2) yes
C(33) Ir(2) C(36) 63.7(2) yes
C(33) Ir(2) C(42) 149.9(2) yes
C(34) Ir(2) C(35) 38.6(2) yes
C(34) Ir(2) C(36) 63.45(19) yes
C(34) Ir(2) C(42) 159.4(2) yes
C(35) Ir(2) C(36) 38.1(2) yes
C(35) Ir(2) C(42) 120.8(2) yes
C(36) Ir(2) C(42) 100.5(2) yes
N(2) N(1) C(19) 106.1(4) yes
Ir(1) N(2) N(1) 129.2(3) yes
Ir(1) N(2) C(17) 120.4(3) yes
N(1) N(2) C(17) 110.4(4) yes
Ir(1) N(3) C(26) 121.7(3) yes
N(5) N(4) C(50) 105.6(4) yes
Ir(2) N(5) N(4) 129.4(3) yes
Ir(2) N(5) C(48) 119.0(3) yes
N(4) N(5) C(48) 111.0(4) yes
Ir(2) N(6) C(57) 122.8(3) yes
Ir(1) C(1) C(2) 74.1(3) yes
Ir(1) C(1) C(5) 71.6(3) yes
Ir(1) C(1) C(6) 128.4(4) yes
C(2) C(1) C(5) 107.6(4) yes
C(2) C(1) C(6) 125.7(5) yes
C(5) C(1) C(6) 125.8(5) yes
Ir(1) C(2) C(1) 67.1(3) yes
Ir(1) C(2) C(3) 72.0(3) yes
Ir(1) C(2) C(7) 126.5(3) yes
C(1) C(2) C(3) 108.0(4) yes
C(1) C(2) C(7) 125.3(5) yes
C(3) C(2) C(7) 126.6(5) yes
Ir(1) C(3) C(2) 71.7(3) yes
Ir(1) C(3) C(4) 68.7(3) yes
Ir(1) C(3) C(8) 129.3(3) yes
C(2) C(3) C(4) 108.8(4) yes
C(2) C(3) C(8) 125.8(5) yes
C(4) C(3) C(8) 125.3(5) yes
Ir(1) C(4) C(3) 72.6(3) yes
Ir(1) C(4) C(5) 70.4(3) yes
Ir(1) C(4) C(9) 129.4(3) yes
C(3) C(4) C(5) 107.4(4) yes
C(3) C(4) C(9) 123.2(4) yes
C(5) C(4) C(9) 128.8(4) yes
Ir(1) C(5) C(1) 69.3(3) yes
Ir(1) C(5) C(4) 71.5(2) yes
Ir(1) C(5) C(10) 127.9(4) yes
C(1) C(5) C(4) 108.0(4) yes
C(1) C(5) C(10) 124.8(5) yes
C(4) C(5) C(10) 127.1(5) yes
Ir(1) C(11) C(12) 127.6(4) yes
Ir(1) C(11) C(16) 115.9(3) yes
C(12) C(11) C(16) 116.5(5) yes
C(11) C(12) C(13) 121.5(5) yes
C(12) C(13) C(14) 120.7(5) yes
C(13) C(14) C(15) 120.2(6) yes
C(14) C(15) C(16) 118.8(5) yes
C(11) C(16) C(15) 122.4(5) yes
C(11) C(16) C(17) 113.9(4) yes
C(15) C(16) C(17) 123.5(4) yes
N(2) C(17) C(16) 112.3(4) yes
N(2) C(17) C(18) 108.6(4) yes
C(16) C(17) C(18) 139.0(5) yes
C(17) C(18) C(19) 104.3(4) yes
N(1) C(19) C(18) 110.7(4) yes
N(1) C(19) C(20) 119.5(4) yes
C(18) C(19) C(20) 129.8(4) yes
C(19) C(20) C(21) 121.9(4) yes
C(19) C(20) C(25) 120.8(4) yes
C(21) C(20) C(25) 117.3(4) yes
C(20) C(21) C(22) 120.7(5) yes
C(21) C(22) C(23) 121.1(5) yes
C(22) C(23) C(24) 119.3(5) yes
C(23) C(24) C(25) 120.3(5) yes
C(20) C(25) C(24) 121.3(5) yes
N(3) C(26) C(27) 120.2(5) yes
N(3) C(26) C(31) 119.9(5) yes
C(27) C(26) C(31) 119.8(5) yes
C(26) C(27) C(28) 120.5(6) yes
C(27) C(28) C(29) 120.2(6) yes
C(28) C(29) C(30) 118.6(6) yes
C(29) C(30) C(31) 122.1(6) yes
C(26) C(31) C(30) 118.8(6) yes
Ir(2) C(32) C(33) 73.9(3) yes
Ir(2) C(32) C(36) 72.0(3) yes
Ir(2) C(32) C(37) 127.2(3) yes
C(33) C(32) C(36) 106.7(4) yes
C(33) C(32) C(37) 125.7(5) yes
C(36) C(32) C(37) 126.8(5) yes
Ir(2) C(33) C(32) 67.3(2) yes
Ir(2) C(33) C(34) 72.2(3) yes
Ir(2) C(33) C(38) 127.4(3) yes
C(32) C(33) C(34) 108.9(4) yes
C(32) C(33) C(38) 124.6(5) yes
C(34) C(33) C(38) 126.5(4) yes
Ir(2) C(34) C(33) 71.4(3) yes
Ir(2) C(34) C(35) 68.4(2) yes
Ir(2) C(34) C(39) 125.1(3) yes
C(33) C(34) C(35) 108.3(4) yes
C(33) C(34) C(39) 126.4(5) yes
C(35) C(34) C(39) 125.2(5) yes
Ir(2) C(35) C(34) 72.9(3) yes
Ir(2) C(35) C(36) 71.1(3) yes
Ir(2) C(35) C(40) 129.5(4) yes
C(34) C(35) C(36) 107.4(5) yes
C(34) C(35) C(40) 124.5(5) yes
C(36) C(35) C(40) 127.2(5) yes
Ir(2) C(36) C(32) 68.9(2) yes
Ir(2) C(36) C(35) 70.8(3) yes
Ir(2) C(36) C(41) 127.7(4) yes
C(32) C(36) C(35) 108.3(4) yes
C(32) C(36) C(41) 124.2(5) yes
C(35) C(36) C(41) 127.5(5) yes
Ir(2) C(42) C(43) 127.2(4) yes
Ir(2) C(42) C(47) 115.6(3) yes
C(43) C(42) C(47) 117.2(4) yes
C(42) C(43) C(44) 120.4(5) yes
C(43) C(44) C(45) 121.5(5) yes
C(44) C(45) C(46) 119.3(5) yes
C(45) C(46) C(47) 119.7(5) yes
C(42) C(47) C(46) 121.8(5) yes
C(42) C(47) C(48) 115.3(4) yes
C(46) C(47) C(48) 122.8(5) yes
N(5) C(48) C(47) 112.0(4) yes
N(5) C(48) C(49) 107.4(4) yes
C(47) C(48) C(49) 140.6(5) yes
C(48) C(49) C(50) 105.1(4) yes
N(4) C(50) C(49) 110.9(4) yes
N(4) C(50) C(51) 118.4(4) yes
C(49) C(50) C(51) 130.7(4) yes
C(50) C(51) C(52) 121.6(5) yes
C(50) C(51) C(56) 120.8(5) yes
C(52) C(51) C(56) 117.6(5) yes
C(51) C(52) C(53) 120.5(5) yes
C(52) C(53) C(54) 120.8(6) yes
C(53) C(54) C(55) 119.4(5) yes
C(54) C(55) C(56) 119.9(5) yes
C(51) C(56) C(55) 121.7(5) yes
N(6) C(57) C(58) 119.4(4) yes
N(6) C(57) C(62) 120.2(4) yes
C(58) C(57) C(62) 120.4(5) yes
C(57) C(58) C(59) 119.6(5) yes
C(58) C(59) C(60) 120.7(5) yes
C(59) C(60) C(61) 119.3(5) yes
C(60) C(61) C(62) 121.5(5) yes
C(57) C(62) C(61) 118.5(5) yes
Ir(1) N(3) H(1) 106.5 no
Ir(1) N(3) H(2) 106.4 no
C(26) N(3) H(1) 106.5 no
C(26) N(3) H(2) 105.9 no
H(1) N(3) H(2) 109.5 no
Ir(2) N(6) H(33) 106.0 no
Ir(2) N(6) H(34) 106.1 no
C(57) N(6) H(33) 105.8 no
C(57) N(6) H(34) 106.3 no
H(33) N(6) H(34) 109.5 no
C(1) C(6) H(3) 109.3 no
C(1) C(6) H(4) 109.9 no
C(1) C(6) H(5) 109.2 no
H(3) C(6) H(4) 109.5 no
H(3) C(6) H(5) 109.5 no
H(4) C(6) H(5) 109.5 no
C(2) C(7) H(6) 109.7 no
C(2) C(7) H(7) 109.1 no
C(2) C(7) H(8) 109.7 no
H(6) C(7) H(7) 109.5 no
H(6) C(7) H(8) 109.5 no
H(7) C(7) H(8) 109.5 no
C(3) C(8) H(9) 109.3 no
C(3) C(8) H(10) 109.6 no
C(3) C(8) H(11) 109.5 no
H(9) C(8) H(10) 109.5 no
H(9) C(8) H(11) 109.5 no
H(10) C(8) H(11) 109.5 no
C(4) C(9) H(12) 109.1 no
C(4) C(9) H(13) 109.3 no
C(4) C(9) H(14) 110.0 no
H(12) C(9) H(13) 109.5 no
H(12) C(9) H(14) 109.5 no
H(13) C(9) H(14) 109.5 no
C(5) C(10) H(15) 109.2 no
C(5) C(10) H(16) 109.7 no
C(5) C(10) H(17) 109.5 no
H(15) C(10) H(16) 109.5 no
H(15) C(10) H(17) 109.5 no
H(16) C(10) H(17) 109.5 no
C(11) C(12) H(18) 119.4 no
C(13) C(12) H(18) 119.2 no
C(12) C(13) H(19) 119.6 no
C(14) C(13) H(19) 119.7 no
C(13) C(14) H(20) 120.0 no
C(15) C(14) H(20) 119.8 no
C(14) C(15) H(21) 120.6 no
C(16) C(15) H(21) 120.6 no
C(17) C(18) H(22) 127.8 no
C(19) C(18) H(22) 128.0 no
C(20) C(21) H(23) 119.5 no
C(22) C(21) H(23) 119.8 no
C(21) C(22) H(24) 119.3 no
C(23) C(22) H(24) 119.6 no
C(22) C(23) H(25) 120.3 no
C(24) C(23) H(25) 120.4 no
C(23) C(24) H(26) 120.0 no
C(25) C(24) H(26) 119.8 no
C(20) C(25) H(27) 119.2 no
C(24) C(25) H(27) 119.5 no
C(26) C(27) H(28) 119.8 no
C(28) C(27) H(28) 119.7 no
C(27) C(28) H(29) 120.0 no
C(29) C(28) H(29) 119.8 no
C(28) C(29) H(30) 120.7 no
C(30) C(29) H(30) 120.7 no
C(29) C(30) H(31) 119.0 no
C(31) C(30) H(31) 119.0 no
C(26) C(31) H(32) 120.7 no
C(30) C(31) H(32) 120.5 no
C(32) C(37) H(35) 109.4 no
C(32) C(37) H(36) 109.7 no
C(32) C(37) H(37) 109.3 no
H(35) C(37) H(36) 109.5 no
H(35) C(37) H(37) 109.5 no
H(36) C(37) H(37) 109.5 no
C(33) C(38) H(38) 109.7 no
C(33) C(38) H(39) 109.5 no
C(33) C(38) H(40) 109.2 no
H(38) C(38) H(39) 109.5 no
H(38) C(38) H(40) 109.5 no
H(39) C(38) H(40) 109.5 no
C(34) C(39) H(41) 109.8 no
C(34) C(39) H(42) 109.5 no
C(34) C(39) H(43) 109.1 no
H(41) C(39) H(42) 109.5 no
H(41) C(39) H(43) 109.5 no
H(42) C(39) H(43) 109.5 no
C(35) C(40) H(44) 109.4 no
C(35) C(40) H(45) 109.7 no
C(35) C(40) H(46) 109.3 no
H(44) C(40) H(45) 109.5 no
H(44) C(40) H(46) 109.5 no
H(45) C(40) H(46) 109.5 no
C(36) C(41) H(47) 109.2 no
C(36) C(41) H(48) 109.4 no
C(36) C(41) H(49) 109.9 no
H(47) C(41) H(48) 109.5 no
H(47) C(41) H(49) 109.5 no
H(48) C(41) H(49) 109.5 no
C(42) C(43) H(50) 120.0 no
C(44) C(43) H(50) 119.5 no
C(43) C(44) H(51) 119.3 no
C(45) C(44) H(51) 119.2 no
C(44) C(45) H(52) 120.4 no
C(46) C(45) H(52) 120.4 no
C(45) C(46) H(53) 120.0 no
C(47) C(46) H(53) 120.3 no
C(48) C(49) H(54) 127.5 no
C(50) C(49) H(54) 127.4 no
C(51) C(52) H(55) 119.8 no
C(53) C(52) H(55) 119.7 no
C(52) C(53) H(56) 119.6 no
C(54) C(53) H(56) 119.6 no
C(53) C(54) H(57) 120.4 no
C(55) C(54) H(57) 120.2 no
C(54) C(55) H(58) 120.2 no
C(56) C(55) H(58) 119.9 no
C(51) C(56) H(59) 119.1 no
C(55) C(56) H(59) 119.2 no
C(57) C(58) H(60) 120.1 no
C(59) C(58) H(60) 120.4 no
C(58) C(59) H(61) 119.7 no
C(60) C(59) H(61) 119.7 no
C(59) C(60) H(62) 120.3 no
C(61) C(60) H(62) 120.4 no
C(60) C(61) H(63) 119.3 no
C(62) C(61) H(63) 119.2 no
C(57) C(62) H(64) 120.5 no
C(61) C(62) H(64) 121.0 no

loop_
_geom_bond_atom_site_label_1
_geom_bond_atom_site_label_2
_geom_bond_distance
_geom_bond_publ_flag
Ir(1) N(2) 2.044(4) yes
Ir(1) N(3) 2.164(4) yes
Ir(1) C(1) 2.138(5) yes
Ir(1) C(2) 2.232(5) yes
Ir(1) C(3) 2.237(5) yes
Ir(1) C(4) 2.183(5) yes
Ir(1) C(5) 2.169(5) yes
Ir(1) C(11) 2.076(5) yes
Ir(2) N(5) 2.057(4) yes
Ir(2) N(6) 2.173(4) yes
Ir(2) C(32) 2.138(5) yes
Ir(2) C(33) 2.228(5) yes
Ir(2) C(34) 2.237(5) yes
Ir(2) C(35) 2.176(5) yes
Ir(2) C(36) 2.180(5) yes
Ir(2) C(42) 2.067(5) yes
N(1) N(2) 1.354(6) yes
N(1) C(19) 1.357(6) yes
N(2) C(17) 1.355(7) yes
N(3) C(26) 1.442(7) yes
N(4) N(5) 1.341(6) yes
N(4) C(50) 1.361(6) yes
N(5) C(48) 1.371(6) yes
N(6) C(57) 1.447(7) yes
C(1) C(2) 1.457(7) yes
C(1) C(5) 1.441(8) yes
C(1) C(6) 1.500(8) yes
C(2) C(3) 1.392(8) yes
C(2) C(7) 1.499(8) yes
C(3) C(4) 1.465(7) yes
C(3) C(8) 1.488(8) yes
C(4) C(5) 1.420(7) yes
C(4) C(9) 1.485(7) yes
C(5) C(10) 1.487(8) yes
C(11) C(12) 1.394(7) yes
C(11) C(16) 1.416(7) yes
C(12) C(13) 1.395(9) yes
C(13) C(14) 1.378(8) yes
C(14) C(15) 1.390(8) yes
C(15) C(16) 1.398(8) yes
C(16) C(17) 1.478(7) yes
C(17) C(18) 1.387(7) yes
C(18) C(19) 1.402(7) yes
C(19) C(20) 1.469(7) yes
C(20) C(21) 1.400(7) yes
C(20) C(25) 1.403(7) yes
C(21) C(22) 1.390(8) yes
C(22) C(23) 1.371(8) yes
C(23) C(24) 1.384(8) yes
C(24) C(25) 1.387(7) yes
C(26) C(27) 1.397(8) yes
C(26) C(31) 1.394(8) yes
C(27) C(28) 1.380(9) yes
C(28) C(29) 1.405(11) yes
C(29) C(30) 1.379(10) yes
C(30) C(31) 1.390(9) yes
C(32) C(33) 1.452(7) yes
C(32) C(36) 1.448(8) yes
C(32) C(37) 1.495(8) yes
C(33) C(34) 1.395(7) yes
C(33) C(38) 1.505(8) yes
C(34) C(35) 1.460(7) yes
C(34) C(39) 1.492(7) yes
C(35) C(36) 1.421(8) yes
C(35) C(40) 1.510(9) yes
C(36) C(41) 1.506(8) yes
C(42) C(43) 1.410(7) yes
C(42) C(47) 1.403(7) yes
C(43) C(44) 1.389(8) yes
C(44) C(45) 1.391(8) yes
C(45) C(46) 1.376(8) yes
C(46) C(47) 1.407(7) yes
C(47) C(48) 1.465(8) yes
C(48) C(49) 1.380(7) yes
C(49) C(50) 1.391(7) yes
C(50) C(51) 1.482(7) yes
C(51) C(52) 1.408(8) yes
C(51) C(56) 1.392(8) yes
C(52) C(53) 1.398(9) yes
C(53) C(54) 1.379(9) yes
C(54) C(55) 1.388(8) yes
C(55) C(56) 1.395(8) yes
C(57) C(58) 1.385(7) yes
C(57) C(62) 1.402(7) yes
C(58) C(59) 1.384(8) yes
C(59) C(60) 1.377(9) yes
C(60) C(61) 1.382(8) yes
C(61) C(62) 1.378(8) yes
N(3) H(1) 0.950 no
N(3) H(2) 0.950 no
N(6) H(33) 0.950 no
N(6) H(34) 0.950 no
C(6) H(3) 0.950 no
C(6) H(4) 0.950 no
C(6) H(5) 0.950 no
C(7) H(6) 0.950 no
C(7) H(7) 0.950 no
C(7) H(8) 0.950 no
C(8) H(9) 0.950 no
C(8) H(10) 0.950 no
C(8) H(11) 0.950 no
C(9) H(12) 0.950 no
C(9) H(13) 0.950 no
C(9) H(14) 0.950 no
C(10) H(15) 0.950 no
C(10) H(16) 0.950 no
C(10) H(17) 0.950 no
C(12) H(18) 0.950 no
C(13) H(19) 0.950 no
C(14) H(20) 0.950 no
C(15) H(21) 0.950 no
C(18) H(22) 0.950 no
C(21) H(23) 0.950 no
C(22) H(24) 0.950 no
C(23) H(25) 0.950 no
C(24) H(26) 0.950 no
C(25) H(27) 0.950 no
C(27) H(28) 0.950 no
C(28) H(29) 0.950 no
C(29) H(30) 0.950 no
C(30) H(31) 0.950 no
C(31) H(32) 0.950 no
C(37) H(35) 0.950 no
C(37) H(36) 0.950 no
C(37) H(37) 0.950 no
C(38) H(38) 0.950 no
C(38) H(39) 0.950 no
C(38) H(40) 0.950 no
C(39) H(41) 0.950 no
C(39) H(42) 0.950 no
C(39) H(43) 0.950 no
C(40) H(44) 0.950 no
C(40) H(45) 0.950 no
C(40) H(46) 0.950 no
C(41) H(47) 0.950 no
C(41) H(48) 0.950 no
C(41) H(49) 0.950 no
C(43) H(50) 0.950 no
C(44) H(51) 0.950 no
C(45) H(52) 0.950 no
C(46) H(53) 0.950 no
C(49) H(54) 0.950 no
C(52) H(55) 0.950 no
C(53) H(56) 0.950 no
C(54) H(57) 0.950 no
C(55) H(58) 0.950 no
C(56) H(59) 0.950 no
C(58) H(60) 0.950 no
C(59) H(61) 0.950 no
C(60) H(62) 0.950 no
C(61) H(63) 0.950 no
C(62) H(64) 0.950 no

loop_
_geom_contact_atom_site_label_1
_geom_contact_atom_site_label_2
_geom_contact_distance
_geom_contact_site_symmetry_2
O(1) N(1) 2.804(5) .
O(1) N(2) 3.294(5) .
O(1) N(3) 2.984(5) .
O(1) N(4) 2.831(5) .
O(1) N(5) 3.334(5) .
O(1) N(6) 2.939(5) .
O(1) C(50) 3.524(6) .
N(1) O(1) 2.804(5) .
N(2) O(1) 3.294(5) .
N(3) O(1) 2.984(5) .
N(3) C(55) 3.421(7) .
N(3) C(56) 3.264(6) .
N(4) O(1) 2.831(5) .
N(5) O(1) 3.334(5) .
N(6) O(1) 2.939(5) .
N(6) C(25) 3.362(7) .
C(2) C(56) 3.340(7) 4_554
C(3) C(55) 3.442(7) 4_554
C(3) C(56) 3.477(7) 4_554
C(4) C(55) 3.410(7) 4_554
C(18) C(52) 3.552(8) .
C(22) C(49) 3.537(7) 3_766
C(25) N(6) 3.362(7) .
C(26) C(55) 3.556(7) .
C(46) C(60) 3.593(8) 4_555
C(47) C(59) 3.554(8) 4_555
C(49) C(22) 3.537(7) 3_766
C(50) O(1) 3.524(6) .
C(52) C(18) 3.552(8) .
C(55) N(3) 3.421(7) .
C(55) C(3) 3.442(7) 4_555
C(55) C(4) 3.410(7) 4_555
C(55) C(26) 3.556(7) .
C(56) N(3) 3.264(6) .
C(56) C(2) 3.340(7) 4_555
C(56) C(3) 3.477(7) 4_555
C(59) C(47) 3.554(8) 4_554
C(60) C(46) 3.593(8) 4_554
O(1) H(1) 2.070 .
O(1) H(2) 3.478 .
O(1) H(8) 2.981 .
O(1) H(9) 3.231 .
O(1) H(11) 3.281 .
O(1) H(27) 3.476 .
O(1) H(28) 3.041 .
O(1) H(33) 2.019 .
O(1) H(34) 3.282 .
O(1) H(40) 3.392 .
O(1) H(41) 3.348 .
O(1) H(43) 3.289 .
O(1) H(60) 3.093 .
N(1) H(45) 3.513 2_755
N(2) H(45) 3.584 2_755
N(3) H(58) 3.459 .
N(3) H(59) 3.207 .
N(4) H(1) 3.588 .
N(4) H(7) 2.909 4_555
N(5) H(7) 3.542 4_555
N(5) H(61) 3.339 4_555
N(6) H(26) 3.451 .
N(6) H(27) 2.933 .
C(1) H(58) 3.499 4_554
C(1) H(59) 3.384 4_554
C(2) H(59) 3.126 4_554
C(3) H(58) 3.595 4_554
C(4) H(58) 3.239 4_554
C(5) H(58) 3.123 4_554
C(6) H(30) 3.513 2_655
C(6) H(38) 3.410 4_554
C(6) H(45) 3.161 2_755
C(6) H(47) 3.479 2_755
C(7) H(37) 3.331 4_554
C(7) H(38) 3.128 4_554
C(7) H(59) 3.316 4_554
C(7) H(60) 3.394 .
C(8) H(20) 3.152 2_645
C(8) H(24) 3.441 2_745
C(8) H(25) 3.352 2_745
C(9) H(20) 3.358 2_645
C(9) H(21) 3.078 2_645
C(9) H(51) 3.364 4_454
C(9) H(57) 3.551 4_554
C(9) H(63) 3.352 1_455
C(10) H(47) 3.514 4_454
C(10) H(49) 3.018 4_454
C(10) H(50) 3.474 4_454
C(10) H(51) 3.495 4_454
C(10) H(58) 3.503 4_554
C(12) H(29) 3.458 2_655
C(12) H(63) 3.336 1_455
C(13) H(25) 3.212 1_455
C(13) H(26) 3.518 1_455
C(13) H(29) 3.230 2_655
C(14) H(10) 3.338 2_655
C(14) H(12) 2.947 2_655
C(14) H(25) 3.420 1_455
C(14) H(29) 3.419 2_655
C(15) H(12) 2.995 2_655
C(15) H(56) 3.515 .
C(16) H(30) 3.426 2_655
C(17) H(45) 3.563 2_755
C(18) H(44) 3.087 2_755
C(18) H(45) 3.461 2_755
C(18) H(55) 3.386 .
C(19) H(44) 2.952 2_755
C(19) H(45) 3.409 2_755
C(20) H(34) 3.573 .
C(20) H(42) 3.001 2_755
C(20) H(44) 3.101 2_755
C(21) H(42) 3.205 2_755
C(21) H(43) 3.398 2_755
C(21) H(44) 3.379 2_755
C(21) H(53) 3.567 3_766
C(21) H(54) 3.460 .
C(21) H(54) 3.159 3_766
C(21) H(61) 3.384 2_755
C(22) H(9) 3.385 2_755
C(22) H(42) 3.243 2_755
C(22) H(43) 3.328 2_755
C(22) H(54) 2.920 3_766
C(22) H(55) 3.260 3_766
C(23) H(9) 3.600 2_755
C(23) H(10) 3.513 2_755
C(23) H(19) 3.103 1_655
C(23) H(42) 3.108 2_755
C(23) H(55) 3.557 3_766
C(24) H(19) 3.159 1_655
C(24) H(34) 2.847 .
C(24) H(42) 2.876 2_755
C(24) H(64) 3.556 .
C(25) H(33) 3.362 .
C(25) H(34) 2.671 .
C(25) H(42) 2.791 2_755
C(26) H(58) 3.209 .
C(26) H(59) 3.339 .
C(27) H(59) 3.540 .
C(29) H(46) 3.573 1_455
C(30) H(46) 3.195 1_455
C(30) H(50) 3.253 1_455
C(30) H(63) 3.208 1_455
C(30) H(64) 3.528 1_455
C(31) H(58) 3.076 .
C(31) H(63) 3.149 1_455
C(32) H(39) 3.162 3_756
C(33) H(36) 3.209 3_756
C(34) H(36) 2.961 3_756
C(35) H(36) 3.580 3_756
C(36) H(38) 3.588 3_756
C(36) H(39) 3.065 3_756
C(37) H(6) 3.517 4_555
C(37) H(39) 3.306 3_756
C(37) H(42) 3.496 3_756
C(38) H(4) 3.072 4_555
C(38) H(6) 3.103 4_555
C(38) H(36) 3.599 3_756
C(38) H(48) 3.259 3_756
C(39) H(36) 3.135 3_756
C(40) H(5) 3.174 2_745
C(40) H(31) 3.275 1_655
C(41) H(15) 3.452 4_655
C(41) H(16) 3.294 4_655
C(41) H(17) 3.470 4_655
C(41) H(39) 3.100 3_756
C(42) H(61) 3.588 4_555
C(42) H(62) 3.208 4_555
C(43) H(15) 3.335 4_655
C(43) H(16) 3.547 4_655
C(43) H(31) 3.385 1_655
C(43) H(62) 3.207 4_555
C(44) H(13) 2.937 4_655
C(44) H(15) 3.297 4_655
C(44) H(57) 3.176 1_655
C(44) H(58) 3.525 1_655
C(44) H(62) 3.052 4_555
C(45) H(13) 3.230 4_655
C(45) H(22) 3.591 3_766
C(45) H(55) 3.351 3_766
C(45) H(56) 3.005 3_766
C(45) H(57) 3.425 1_655
C(45) H(62) 2.907 4_555
C(46) H(22) 3.477 3_766
C(46) H(23) 3.415 3_766
C(46) H(55) 3.129 3_766
C(46) H(61) 3.146 4_555
C(46) H(62) 2.921 4_555
C(47) H(61) 2.857 4_555
C(47) H(62) 3.057 4_555
C(48) H(61) 2.741 4_555
C(49) H(23) 3.399 3_766
C(49) H(24) 2.831 3_766
C(49) H(61) 3.090 4_555
C(50) H(7) 2.988 4_555
C(50) H(24) 3.267 3_766
C(51) H(1) 3.573 .
C(51) H(2) 3.337 .
C(51) H(7) 3.190 4_555
C(51) H(10) 3.443 4_555
C(51) H(24) 3.416 3_766
C(52) H(10) 3.175 4_555
C(52) H(22) 3.495 .
C(52) H(24) 3.149 3_766
C(52) H(52) 3.289 3_766
C(52) H(53) 3.326 3_766
C(53) H(10) 3.074 4_555
C(53) H(20) 3.370 3_666
C(53) H(21) 3.390 .
C(53) H(52) 2.928 3_766
C(54) H(2) 3.283 .
C(54) H(10) 3.272 4_555
C(54) H(13) 3.249 4_555
C(54) H(51) 3.085 1_455
C(55) H(2) 2.674 .
C(55) H(10) 3.492 4_555
C(55) H(13) 3.449 4_555
C(55) H(32) 3.536 .
C(55) H(51) 3.160 1_455
C(56) H(1) 3.075 .
C(56) H(2) 2.716 .
C(56) H(7) 3.159 4_555
C(56) H(10) 3.551 4_555
C(57) H(26) 3.203 .
C(57) H(27) 3.108 .
C(58) H(8) 3.398 .
C(58) H(27) 3.386 .
C(59) H(23) 3.082 2_745
C(59) H(37) 3.268 4_554
C(61) H(14) 3.264 1_655
C(61) H(18) 3.230 1_655
C(61) H(26) 3.546 .
C(61) H(31) 3.178 1_655
C(61) H(32) 3.550 1_655
C(62) H(26) 2.913 .
C(62) H(31) 3.085 1_655
H(1) O(1) 2.070 .
H(1) N(4) 3.588 .
H(1) C(51) 3.573 .
H(1) C(56) 3.075 .
H(1) H(59) 2.866 .
H(2) O(1) 3.478 .
H(2) C(51) 3.337 .
H(2) C(54) 3.283 .
H(2) C(55) 2.674 .
H(2) C(56) 2.716 .
H(2) H(58) 2.839 .
H(2) H(59) 2.917 .
H(3) H(30) 3.067 2_655
H(3) H(45) 3.551 2_755
H(3) H(47) 3.346 2_755
H(4) C(38) 3.072 4_554
H(4) H(38) 2.708 4_554
H(4) H(39) 3.029 4_554
H(4) H(40) 2.966 4_554
H(4) H(45) 3.469 2_755
H(4) H(47) 3.458 2_755
H(4) H(48) 3.223 2_755
H(4) H(59) 3.129 4_554
H(5) C(40) 3.174 2_755
H(5) H(30) 3.086 2_655
H(5) H(38) 3.311 4_554
H(5) H(45) 2.238 2_755
H(5) H(46) 3.560 2_755
H(5) H(47) 3.073 2_755
H(5) H(48) 3.515 2_755
H(6) C(37) 3.517 4_554
H(6) C(38) 3.103 4_554
H(6) H(36) 3.312 4_554
H(6) H(37) 2.905 4_554
H(6) H(38) 2.264 4_554
H(6) H(40) 3.180 4_554
H(6) H(59) 3.396 4_554
H(7) N(4) 2.909 4_554
H(7) N(5) 3.542 4_554
H(7) C(50) 2.988 4_554
H(7) C(51) 3.190 4_554
H(7) C(56) 3.159 4_554
H(7) H(37) 3.213 4_554
H(7) H(38) 3.252 4_554
H(7) H(59) 2.904 4_554
H(7) H(60) 3.162 .
H(7) H(61) 3.554 .
H(8) O(1) 2.981 .
H(8) C(58) 3.398 .
H(8) H(33) 3.524 .
H(8) H(37) 3.337 4_554
H(8) H(60) 2.757 .
H(9) O(1) 3.231 .
H(9) C(22) 3.385 2_745
H(9) C(23) 3.600 2_745
H(9) H(24) 2.815 2_745
H(9) H(25) 3.260 2_745
H(9) H(43) 3.576 .
H(9) H(60) 3.086 .
H(10) C(14) 3.338 2_645
H(10) C(23) 3.513 2_745
H(10) C(51) 3.443 4_554
H(10) C(52) 3.175 4_554
H(10) C(53) 3.074 4_554
H(10) C(54) 3.272 4_554
H(10) C(55) 3.492 4_554
H(10) C(56) 3.551 4_554
H(10) H(20) 2.446 2_645
H(10) H(24) 3.204 2_745
H(10) H(25) 2.819 2_745
H(10) H(55) 3.589 4_554
H(10) H(56) 3.425 4_554
H(11) O(1) 3.281 .
H(11) H(20) 3.034 2_645
H(11) H(25) 3.463 2_745
H(12) C(14) 2.947 2_645
H(12) C(15) 2.995 2_645
H(12) H(20) 2.478 2_645
H(12) H(21) 2.575 2_645
H(12) H(57) 3.551 4_554
H(13) C(44) 2.937 4_454
H(13) C(45) 3.230 4_454
H(13) C(54) 3.249 4_554
H(13) C(55) 3.449 4_554
H(13) H(20) 3.512 2_645
H(13) H(21) 2.898 2_645
H(13) H(51) 2.454 4_454
H(13) H(52) 3.010 4_454
H(13) H(57) 2.877 4_554
H(13) H(58) 3.235 4_554
H(13) H(62) 3.373 1_455
H(13) H(63) 3.532 1_455
H(14) C(61) 3.264 1_455
H(14) H(21) 3.297 2_645
H(14) H(62) 3.336 1_455
H(14) H(63) 2.461 1_455
H(15) C(41) 3.452 4_454
H(15) C(43) 3.335 4_454
H(15) C(44) 3.297 4_454
H(15) H(47) 3.560 4_454
H(15) H(49) 2.679 4_454
H(15) H(50) 3.110 4_454
H(15) H(51) 3.037 4_454
H(15) H(62) 3.280 1_455
H(15) H(63) 3.270 1_455
H(16) C(41) 3.294 4_454
H(16) C(43) 3.547 4_454
H(16) H(47) 2.981 4_454
H(16) H(48) 3.583 4_454
H(16) H(49) 2.845 4_454
H(16) H(50) 2.950 4_454
H(16) H(51) 3.253 4_454
H(16) H(58) 3.094 4_554
H(17) C(41) 3.470 4_454
H(17) H(29) 3.275 2_655
H(17) H(47) 3.462 4_454
H(17) H(48) 3.371 4_454
H(17) H(49) 3.025 4_454
H(18) C(61) 3.230 1_455
H(18) H(63) 2.503 1_455
H(19) C(23) 3.103 1_455
H(19) C(24) 3.159 1_455
H(19) H(25) 2.474 1_455
H(19) H(26) 2.583 1_455
H(19) H(29) 3.477 2_655
H(19) H(64) 3.595 1_455
H(20) C(8) 3.152 2_655
H(20) C(9) 3.358 2_655
H(20) C(53) 3.370 3_666
H(20) H(10) 2.446 2_655
H(20) H(11) 3.034 2_655
H(20) H(12) 2.478 2_655
H(20) H(13) 3.512 2_655
H(20) H(25) 2.909 1_455
H(20) H(56) 3.051 3_666
H(21) C(9) 3.078 2_655
H(21) C(53) 3.390 .
H(21) H(12) 2.575 2_655
H(21) H(13) 2.898 2_655
H(21) H(14) 3.297 2_655
H(21) H(52) 2.954 3_766
H(21) H(56) 3.081 .
H(22) C(45) 3.591 3_766
H(22) C(46) 3.477 3_766
H(22) C(52) 3.495 .
H(22) H(44) 3.224 2_755
H(22) H(52) 3.207 3_766
H(22) H(53) 2.997 3_766
H(22) H(55) 3.148 .
H(22) H(62) 3.594 2_755
H(23) C(46) 3.415 3_766
H(23) C(49) 3.399 3_766
H(23) C(59) 3.082 2_755
H(23) H(44) 3.420 2_755
H(23) H(53) 2.735 3_766
H(23) H(54) 3.458 .
H(23) H(54) 2.841 3_766
H(23) H(61) 2.672 2_755
H(24) C(8) 3.441 2_755
H(24) C(49) 2.831 3_766
H(24) C(50) 3.267 3_766
H(24) C(51) 3.416 3_766
H(24) C(52) 3.149 3_766
H(24) H(9) 2.815 2_755
H(24) H(10) 3.204 2_755
H(24) H(43) 3.579 2_755
H(24) H(54) 2.390 3_766
H(24) H(55) 2.744 3_766
H(24) H(60) 3.368 2_755
H(24) H(61) 3.263 2_755
H(25) C(8) 3.352 2_755
H(25) C(13) 3.212 1_655
H(25) C(14) 3.420 1_655
H(25) H(9) 3.260 2_755
H(25) H(10) 2.819 2_755
H(25) H(11) 3.463 2_755
H(25) H(19) 2.474 1_655
H(25) H(20) 2.909 1_655
H(25) H(55) 3.296 3_766
H(26) N(6) 3.451 .
H(26) C(13) 3.518 1_655
H(26) C(57) 3.203 .
H(26) C(61) 3.546 .
H(26) C(62) 2.913 .
H(26) H(19) 2.583 1_655
H(26) H(34) 2.777 .
H(26) H(35) 3.496 4_554
H(26) H(42) 3.339 2_755
H(26) H(64) 2.832 .
H(27) O(1) 3.476 .
H(27) N(6) 2.933 .
H(27) C(57) 3.108 .
H(27) C(58) 3.386 .
H(27) H(33) 2.778 .
H(27) H(34) 2.480 .
H(27) H(36) 3.466 4_554
H(27) H(37) 3.491 4_554
H(27) H(42) 3.201 2_755
H(27) H(60) 3.431 .
H(28) O(1) 3.041 .
H(28) H(40) 3.089 .
H(28) H(41) 3.135 .
H(28) H(59) 3.475 .
H(29) C(12) 3.458 2_645
H(29) C(13) 3.230 2_645
H(29) C(14) 3.419 2_645
H(29) H(17) 3.275 2_645
H(29) H(19) 3.477 2_645
H(29) H(48) 3.485 3_756
H(30) C(6) 3.513 2_645
H(30) C(16) 3.426 2_645
H(30) H(3) 3.067 2_645
H(30) H(5) 3.086 2_645
H(30) H(45) 3.197 1_455
H(30) H(46) 3.178 1_455
H(30) H(47) 3.295 1_455
H(31) C(40) 3.275 1_455
H(31) C(43) 3.385 1_455
H(31) C(61) 3.178 1_455
H(31) C(62) 3.085 1_455
H(31) H(45) 3.465 1_455
H(31) H(46) 2.381 1_455
H(31) H(47) 3.172 1_455
H(31) H(50) 2.608 1_455
H(31) H(63) 2.893 1_455
H(31) H(64) 2.770 1_455
H(32) C(55) 3.536 .
H(32) C(61) 3.550 1_455
H(32) H(51) 3.495 1_455
H(32) H(58) 3.037 .
H(32) H(63) 2.805 1_455
H(32) H(64) 3.217 1_455
H(33) O(1) 2.019 .
H(33) C(25) 3.362 .
H(33) H(8) 3.524 .
H(33) H(27) 2.778 .
H(34) O(1) 3.282 .
H(34) C(20) 3.573 .
H(34) C(24) 2.847 .
H(34) C(25) 2.671 .
H(34) H(26) 2.777 .
H(34) H(27) 2.480 .
H(35) H(26) 3.496 4_555
H(35) H(39) 3.201 3_756
H(35) H(42) 3.500 3_756
H(36) C(33) 3.209 3_756
H(36) C(34) 2.961 3_756
H(36) C(35) 3.580 3_756
H(36) C(38) 3.599 3_756
H(36) C(39) 3.135 3_756
H(36) H(6) 3.312 4_555
H(36) H(27) 3.466 4_555
H(36) H(39) 3.033 3_756
H(36) H(41) 3.286 3_756
H(36) H(42) 2.692 3_756
H(37) C(7) 3.331 4_555
H(37) C(59) 3.268 4_555
H(37) H(6) 2.905 4_555
H(37) H(7) 3.213 4_555
H(37) H(8) 3.337 4_555
H(37) H(27) 3.491 4_555
H(37) H(61) 3.226 4_555
H(38) C(6) 3.410 4_555
H(38) C(7) 3.128 4_555
H(38) C(36) 3.588 3_756
H(38) H(4) 2.708 4_555
H(38) H(5) 3.311 4_555
H(38) H(6) 2.264 4_555
H(38) H(7) 3.252 4_555
H(38) H(48) 3.403 3_756
H(39) C(32) 3.162 3_756
H(39) C(36) 3.065 3_756
H(39) C(37) 3.306 3_756
H(39) C(41) 3.100 3_756
H(39) H(4) 3.029 4_555
H(39) H(35) 3.201 3_756
H(39) H(36) 3.033 3_756
H(39) H(48) 2.391 3_756
H(40) O(1) 3.392 .
H(40) H(4) 2.966 4_555
H(40) H(6) 3.180 4_555
H(40) H(28) 3.089 .
H(41) O(1) 3.348 .
H(41) H(28) 3.135 .
H(41) H(36) 3.286 3_756
H(42) C(20) 3.001 2_745
H(42) C(21) 3.205 2_745
H(42) C(22) 3.243 2_745
H(42) C(23) 3.108 2_745
H(42) C(24) 2.876 2_745
H(42) C(25) 2.791 2_745
H(42) C(37) 3.496 3_756
H(42) H(26) 3.339 2_745
H(42) H(27) 3.201 2_745
H(42) H(35) 3.500 3_756
H(42) H(36) 2.692 3_756
H(43) O(1) 3.289 .
H(43) C(21) 3.398 2_745
H(43) C(22) 3.328 2_745
H(43) H(9) 3.576 .
H(43) H(24) 3.579 2_745
H(44) C(18) 3.087 2_745
H(44) C(19) 2.952 2_745
H(44) C(20) 3.101 2_745
H(44) C(21) 3.379 2_745
H(44) H(22) 3.224 2_745
H(44) H(23) 3.420 2_745
H(45) N(1) 3.513 2_745
H(45) N(2) 3.584 2_745
H(45) C(6) 3.161 2_745
H(45) C(17) 3.563 2_745
H(45) C(18) 3.461 2_745
H(45) C(19) 3.409 2_745
H(45) H(3) 3.551 2_745
H(45) H(4) 3.469 2_745
H(45) H(5) 2.238 2_745
H(45) H(30) 3.197 1_655
H(45) H(31) 3.465 1_655
H(46) C(29) 3.573 1_655
H(46) C(30) 3.195 1_655
H(46) H(5) 3.560 2_745
H(46) H(30) 3.178 1_655
H(46) H(31) 2.381 1_655
H(47) C(6) 3.479 2_745
H(47) C(10) 3.514 4_655
H(47) H(3) 3.346 2_745
H(47) H(4) 3.458 2_745
H(47) H(5) 3.073 2_745
H(47) H(15) 3.560 4_655
H(47) H(16) 2.981 4_655
H(47) H(17) 3.462 4_655
H(47) H(30) 3.295 1_655
H(47) H(31) 3.172 1_655
H(48) C(38) 3.259 3_756
H(48) H(4) 3.223 2_745
H(48) H(5) 3.515 2_745
H(48) H(16) 3.583 4_655
H(48) H(17) 3.371 4_655
H(48) H(29) 3.485 3_756
H(48) H(38) 3.403 3_756
H(48) H(39) 2.391 3_756
H(49) C(10) 3.018 4_655
H(49) H(15) 2.679 4_655
H(49) H(16) 2.845 4_655
H(49) H(17) 3.025 4_655
H(50) C(10) 3.474 4_655
H(50) C(30) 3.253 1_655
H(50) H(15) 3.110 4_655
H(50) H(16) 2.950 4_655
H(50) H(31) 2.608 1_655
H(51) C(9) 3.364 4_655
H(51) C(10) 3.495 4_655
H(51) C(54) 3.085 1_655
H(51) C(55) 3.160 1_655
H(51) H(13) 2.454 4_655
H(51) H(15) 3.037 4_655
H(51) H(16) 3.253 4_655
H(51) H(32) 3.495 1_655
H(51) H(57) 2.439 1_655
H(51) H(58) 2.594 1_655
H(51) H(62) 3.584 4_555
H(52) C(52) 3.289 3_766
H(52) C(53) 2.928 3_766
H(52) H(13) 3.010 4_655
H(52) H(21) 2.954 3_766
H(52) H(22) 3.207 3_766
H(52) H(55) 2.905 3_766
H(52) H(56) 2.168 3_766
H(52) H(57) 2.969 1_655
H(52) H(62) 3.365 4_555
H(53) C(21) 3.567 3_766
H(53) C(52) 3.326 3_766
H(53) H(22) 2.997 3_766
H(53) H(23) 2.735 3_766
H(53) H(54) 3.377 3_766
H(53) H(55) 2.438 3_766
H(53) H(56) 3.593 3_766
H(53) H(61) 3.205 4_555
H(53) H(62) 3.400 4_555
H(54) C(21) 3.460 .
H(54) C(21) 3.159 3_766
H(54) C(22) 2.920 3_766
H(54) H(23) 3.458 .
H(54) H(23) 2.841 3_766
H(54) H(24) 2.390 3_766
H(54) H(53) 3.377 3_766
H(54) H(54) 3.349 3_766
H(54) H(61) 3.321 4_555
H(55) C(18) 3.386 .
H(55) C(22) 3.260 3_766
H(55) C(23) 3.557 3_766
H(55) C(45) 3.351 3_766
H(55) C(46) 3.129 3_766
H(55) H(10) 3.589 4_555
H(55) H(22) 3.148 .
H(55) H(24) 2.744 3_766
H(55) H(25) 3.296 3_766
H(55) H(52) 2.905 3_766
H(55) H(53) 2.438 3_766
H(56) C(15) 3.515 .
H(56) C(45) 3.005 3_766
H(56) H(10) 3.425 4_555
H(56) H(20) 3.051 3_666
H(56) H(21) 3.081 .
H(56) H(52) 2.168 3_766
H(56) H(53) 3.593 3_766
H(56) H(57) 3.137 3_666
H(57) C(9) 3.551 4_555
H(57) C(44) 3.176 1_455
H(57) C(45) 3.425 1_455
H(57) H(12) 3.551 4_555
H(57) H(13) 2.877 4_555
H(57) H(51) 2.439 1_455
H(57) H(52) 2.969 1_455
H(57) H(56) 3.137 3_666
H(58) N(3) 3.459 .
H(58) C(1) 3.499 4_555
H(58) C(3) 3.595 4_555
H(58) C(4) 3.239 4_555
H(58) C(5) 3.123 4_555
H(58) C(10) 3.503 4_555
H(58) C(26) 3.209 .
H(58) C(31) 3.076 .
H(58) C(44) 3.525 1_455
H(58) H(2) 2.839 .
H(58) H(13) 3.235 4_555
H(58) H(16) 3.094 4_555
H(58) H(32) 3.037 .
H(58) H(51) 2.594 1_455
H(59) N(3) 3.207 .
H(59) C(1) 3.384 4_555
H(59) C(2) 3.126 4_555
H(59) C(7) 3.316 4_555
H(59) C(26) 3.339 .
H(59) C(27) 3.540 .
H(59) H(1) 2.866 .
H(59) H(2) 2.917 .
H(59) H(4) 3.129 4_555
H(59) H(6) 3.396 4_555
H(59) H(7) 2.904 4_555
H(59) H(28) 3.475 .
H(60) O(1) 3.093 .
H(60) C(7) 3.394 .
H(60) H(7) 3.162 .
H(60) H(8) 2.757 .
H(60) H(9) 3.086 .
H(60) H(24) 3.368 2_745
H(60) H(27) 3.431 .
H(61) N(5) 3.339 4_554
H(61) C(21) 3.384 2_745
H(61) C(42) 3.588 4_554
H(61) C(46) 3.146 4_554
H(61) C(47) 2.857 4_554
H(61) C(48) 2.741 4_554
H(61) C(49) 3.090 4_554
H(61) H(7) 3.554 .
H(61) H(23) 2.672 2_745
H(61) H(24) 3.263 2_745
H(61) H(37) 3.226 4_554
H(61) H(53) 3.205 4_554
H(61) H(54) 3.321 4_554
H(62) C(42) 3.208 4_554
H(62) C(43) 3.207 4_554
H(62) C(44) 3.052 4_554
H(62) C(45) 2.907 4_554
H(62) C(46) 2.921 4_554
H(62) C(47) 3.057 4_554
H(62) H(13) 3.373 1_655
H(62) H(14) 3.336 1_655
H(62) H(15) 3.280 1_655
H(62) H(22) 3.594 2_745
H(62) H(51) 3.584 4_554
H(62) H(52) 3.365 4_554
H(62) H(53) 3.400 4_554
H(63) C(9) 3.352 1_655
H(63) C(12) 3.336 1_655
H(63) C(30) 3.208 1_655
H(63) C(31) 3.149 1_655
H(63) H(13) 3.532 1_655
H(63) H(14) 2.461 1_655
H(63) H(15) 3.270 1_655
H(63) H(18) 2.503 1_655
H(63) H(31) 2.893 1_655
H(63) H(32) 2.805 1_655
H(64) C(24) 3.556 .
H(64) C(30) 3.528 1_655
H(64) H(19) 3.595 1_655
H(64) H(26) 2.832 .
H(64) H(31) 2.770 1_655
H(64) H(32) 3.217 1_655

loop_
_geom_torsion_atom_site_label_1
_geom_torsion_atom_site_label_2
_geom_torsion_atom_site_label_3
_geom_torsion_atom_site_label_4
_geom_torsion
N(2) Ir(1) N(3) C(26) 177.7(4)
N(3) Ir(1) N(2) N(1) 93.5(4)
N(3) Ir(1) N(2) C(17) -90.0(4)
N(2) Ir(1) C(1) C(2) 86.7(3)
N(2) Ir(1) C(1) C(5) -158.1(3)
N(2) Ir(1) C(1) C(6) -36.5(5)
C(1) Ir(1) N(2) N(1) -69.9(4)
C(1) Ir(1) N(2) C(17) 106.6(4)
N(2) Ir(1) C(2) C(1) -101.6(3)
N(2) Ir(1) C(2) C(3) 139.0(3)
N(2) Ir(1) C(2) C(7) 16.3(5)
C(2) Ir(1) N(2) N(1) -30.5(4)
C(2) Ir(1) N(2) C(17) 146.0(4)
N(2) Ir(1) C(3) C(2) -51.9(3)
N(2) Ir(1) C(3) C(4) -171.5(2)
N(2) Ir(1) C(3) C(8) 69.7(5)
C(3) Ir(1) N(2) N(1) -2.3(5)
C(3) Ir(1) N(2) C(17) 174.1(3)
N(2) Ir(1) C(4) C(3) 23.5(7)
N(2) Ir(1) C(4) C(5) -92.9(6)
N(2) Ir(1) C(4) C(9) 142.5(5)
C(4) Ir(1) N(2) N(1) -19.9(8)
C(4) Ir(1) N(2) C(17) 156.5(5)
N(2) Ir(1) C(5) C(1) 33.7(4)
N(2) Ir(1) C(5) C(4) 152.0(3)
N(2) Ir(1) C(5) C(10) -85.0(5)
C(5) Ir(1) N(2) N(1) -91.0(5)
C(5) Ir(1) N(2) C(17) 85.4(4)
N(2) Ir(1) C(11) C(12) -175.4(5)
N(2) Ir(1) C(11) C(16) 1.0(4)
C(11) Ir(1) N(2) N(1) 179.7(4)
C(11) Ir(1) N(2) C(17) -3.8(4)
N(3) Ir(1) C(1) C(2) -18.4(8)
N(3) Ir(1) C(1) C(5) 96.8(6)
N(3) Ir(1) C(1) C(6) -141.6(6)
C(1) Ir(1) N(3) C(26) -73.7(8)
N(3) Ir(1) C(2) C(1) 173.5(2)
N(3) Ir(1) C(2) C(3) 54.2(3)
N(3) Ir(1) C(2) C(7) -68.5(5)
C(2) Ir(1) N(3) C(26) -87.7(4)
N(3) Ir(1) C(3) C(2) -137.4(3)
N(3) Ir(1) C(3) C(4) 103.0(3)
N(3) Ir(1) C(3) C(8) -15.8(5)
C(3) Ir(1) N(3) C(26) -58.5(4)
N(3) Ir(1) C(4) C(3) -86.2(3)
N(3) Ir(1) C(4) C(5) 157.4(3)
N(3) Ir(1) C(4) C(9) 32.8(5)
C(4) Ir(1) N(3) C(26) -19.2(4)
N(3) Ir(1) C(5) C(1) -153.3(3)
N(3) Ir(1) C(5) C(4) -34.9(4)
N(3) Ir(1) C(5) C(10) 88.1(5)
C(5) Ir(1) N(3) C(26) 2.3(5)
N(3) Ir(1) C(11) C(12) -93.7(5)
N(3) Ir(1) C(11) C(16) 82.7(4)
C(11) Ir(1) N(3) C(26) 99.8(4)
C(1) Ir(1) C(2) C(3) -119.4(4)
C(1) Ir(1) C(2) C(7) 117.9(6)
C(2) Ir(1) C(1) C(5) 115.2(4)
C(2) Ir(1) C(1) C(6) -123.2(6)
C(1) Ir(1) C(3) C(2) 37.6(3)
C(1) Ir(1) C(3) C(4) -81.9(3)
C(1) Ir(1) C(3) C(8) 159.3(5)
C(3) Ir(1) C(1) C(2) -35.2(3)
C(3) Ir(1) C(1) C(5) 80.0(3)
C(3) Ir(1) C(1) C(6) -158.4(5)
C(1) Ir(1) C(4) C(3) 78.5(3)
C(1) Ir(1) C(4) C(5) -37.8(3)
C(1) Ir(1) C(4) C(9) -162.4(5)
C(4) Ir(1) C(1) C(2) -78.3(3)
C(4) Ir(1) C(1) C(5) 36.9(3)
C(4) Ir(1) C(1) C(6) 158.5(5)
C(1) Ir(1) C(5) C(4) 118.4(4)
C(1) Ir(1) C(5) C(10) -118.6(6)
C(5) Ir(1) C(1) C(2) -115.2(4)
C(5) Ir(1) C(1) C(6) 121.6(6)
C(1) Ir(1) C(11) C(12) 84.2(5)
C(1) Ir(1) C(11) C(16) -99.4(4)
C(11) Ir(1) C(1) C(2) 168.6(3)
C(11) Ir(1) C(1) C(5) -76.3(3)
C(11) Ir(1) C(1) C(6) 45.4(5)
C(2) Ir(1) C(3) C(4) -119.6(4)
C(2) Ir(1) C(3) C(8) 121.6(6)
C(3) Ir(1) C(2) C(1) 119.4(4)
C(3) Ir(1) C(2) C(7) -122.7(6)
C(2) Ir(1) C(4) C(3) 35.1(3)
C(2) Ir(1) C(4) C(5) -81.2(3)
C(2) Ir(1) C(4) C(9) 154.2(5)
C(4) Ir(1) C(2) C(1) 82.0(3)
C(4) Ir(1) C(2) C(3) -37.4(3)
C(4) Ir(1) C(2) C(7) -160.1(5)
C(2) Ir(1) C(5) C(1) -39.1(3)
C(2) Ir(1) C(5) C(4) 79.2(3)
C(2) Ir(1) C(5) C(10) -157.7(5)
C(5) Ir(1) C(2) C(1) 39.3(3)
C(5) Ir(1) C(2) C(3) -80.0(3)
C(5) Ir(1) C(2) C(7) 157.3(5)
C(2) Ir(1) C(11) C(12) 98.7(6)
C(2) Ir(1) C(11) C(16) -84.9(5)
C(11) Ir(1) C(2) C(1) -21.6(5)
C(11) Ir(1) C(2) C(3) -141.0(4)
C(11) Ir(1) C(2) C(7) 96.3(5)
C(3) Ir(1) C(4) C(5) -116.4(4)
C(3) Ir(1) C(4) C(9) 119.0(5)
C(4) Ir(1) C(3) C(2) 119.6(4)
C(4) Ir(1) C(3) C(8) -118.8(6)
C(3) Ir(1) C(5) C(1) -79.7(3)
C(3) Ir(1) C(5) C(4) 38.7(3)
C(3) Ir(1) C(5) C(10) 161.7(5)
C(5) Ir(1) C(3) C(2) 81.5(3)
C(5) Ir(1) C(3) C(4) -38.1(3)
C(5) Ir(1) C(3) C(8) -156.9(5)
C(3) Ir(1) C(11) C(12) 9.1(9)
C(3) Ir(1) C(11) C(16) -174.4(4)
C(11) Ir(1) C(3) C(2) 122.7(5)
C(11) Ir(1) C(3) C(4) 3.1(7)
C(11) Ir(1) C(3) C(8) -115.7(6)
C(4) Ir(1) C(5) C(1) -118.4(4)
C(4) Ir(1) C(5) C(10) 123.0(6)
C(5) Ir(1) C(4) C(3) 116.4(4)
C(5) Ir(1) C(4) C(9) -124.6(6)
C(4) Ir(1) C(11) C(12) 11.4(6)
C(4) Ir(1) C(11) C(16) -172.2(3)
C(11) Ir(1) C(4) C(3) -178.7(3)
C(11) Ir(1) C(4) C(5) 65.0(3)
C(11) Ir(1) C(4) C(9) -59.6(5)
C(5) Ir(1) C(11) C(12) 45.9(5)
C(5) Ir(1) C(11) C(16) -137.7(4)
C(11) Ir(1) C(5) C(1) 114.7(3)
C(11) Ir(1) C(5) C(4) -126.9(3)
C(11) Ir(1) C(5) C(10) -3.9(5)
N(5) Ir(2) N(6) C(57) 172.2(4)
N(6) Ir(2) N(5) N(4) 91.6(4)
N(6) Ir(2) N(5) C(48) -77.9(3)
N(5) Ir(2) C(32) C(33) 84.8(3)
N(5) Ir(2) C(32) C(36) -161.1(2)
N(5) Ir(2) C(32) C(37) -38.1(5)
C(32) Ir(2) N(5) N(4) -72.1(4)
C(32) Ir(2) N(5) C(48) 118.3(3)
N(5) Ir(2) C(33) C(32) -104.0(3)
N(5) Ir(2) C(33) C(34) 135.8(3)
N(5) Ir(2) C(33) C(38) 13.1(5)
C(33) Ir(2) N(5) N(4) -32.9(4)
C(33) Ir(2) N(5) C(48) 157.5(3)
N(5) Ir(2) C(34) C(33) -55.4(3)
N(5) Ir(2) C(34) C(35) -174.7(3)
N(5) Ir(2) C(34) C(39) 66.6(5)
C(34) Ir(2) N(5) N(4) -3.3(5)
C(34) Ir(2) N(5) C(48) -172.8(3)
N(5) Ir(2) C(35) C(34) 14.1(7)
N(5) Ir(2) C(35) C(36) -101.8(6)
N(5) Ir(2) C(35) C(40) 135.1(5)
C(35) Ir(2) N(5) N(4) -13.7(8)
C(35) Ir(2) N(5) C(48) 176.7(5)
N(5) Ir(2) C(36) C(32) 30.3(4)
N(5) Ir(2) C(36) C(35) 149.6(3)
N(5) Ir(2) C(36) C(41) -87.2(6)
C(36) Ir(2) N(5) N(4) -91.4(4)
C(36) Ir(2) N(5) C(48) 99.0(4)
N(5) Ir(2) C(42) C(43) 177.3(5)
N(5) Ir(2) C(42) C(47) -5.7(3)
C(42) Ir(2) N(5) N(4) 177.5(4)
C(42) Ir(2) N(5) C(48) 7.9(3)
N(6) Ir(2) C(32) C(33) -20.6(8)
N(6) Ir(2) C(32) C(36) 93.4(7)
N(6) Ir(2) C(32) C(37) -143.6(6)
C(32) Ir(2) N(6) C(57) -78.6(8)
N(6) Ir(2) C(33) C(32) 172.9(2)
N(6) Ir(2) C(33) C(34) 52.7(3)
N(6) Ir(2) C(33) C(38) -70.0(5)
C(33) Ir(2) N(6) C(57) -94.3(4)
N(6) Ir(2) C(34) C(33) -138.9(3)
N(6) Ir(2) C(34) C(35) 101.8(3)
N(6) Ir(2) C(34) C(39) -16.9(5)
C(34) Ir(2) N(6) C(57) -65.7(4)
N(6) Ir(2) C(35) C(34) -87.1(3)
N(6) Ir(2) C(35) C(36) 157.0(3)
N(6) Ir(2) C(35) C(40) 34.0(5)
C(35) Ir(2) N(6) C(57) -26.4(4)
N(6) Ir(2) C(36) C(32) -154.3(2)
N(6) Ir(2) C(36) C(35) -35.0(4)
N(6) Ir(2) C(36) C(41) 88.1(5)
C(36) Ir(2) N(6) C(57) -4.9(5)
N(6) Ir(2) C(42) C(43) -102.5(4)
N(6) Ir(2) C(42) C(47) 74.6(4)
C(42) Ir(2) N(6) C(57) 93.8(4)
C(32) Ir(2) C(33) C(34) -120.2(4)
C(32) Ir(2) C(33) C(38) 117.0(6)
C(33) Ir(2) C(32) C(36) 114.1(4)
C(33) Ir(2) C(32) C(37) -123.0(6)
C(32) Ir(2) C(34) C(33) 37.0(3)
C(32) Ir(2) C(34) C(35) -82.3(3)
C(32) Ir(2) C(34) C(39) 159.0(5)
C(34) Ir(2) C(32) C(33) -34.8(3)
C(34) Ir(2) C(32) C(36) 79.2(3)
C(34) Ir(2) C(32) C(37) -157.8(6)
C(32) Ir(2) C(35) C(34) 78.5(3)
C(32) Ir(2) C(35) C(36) -37.3(3)
C(32) Ir(2) C(35) C(40) -160.4(5)
C(35) Ir(2) C(32) C(33) -77.8(3)
C(35) Ir(2) C(32) C(36) 36.3(3)
C(35) Ir(2) C(32) C(37) 159.3(5)
C(32) Ir(2) C(36) C(35) 119.4(4)
C(32) Ir(2) C(36) C(41) -117.5(6)
C(36) Ir(2) C(32) C(33) -114.1(4)
C(36) Ir(2) C(32) C(37) 123.0(6)
C(32) Ir(2) C(42) C(43) 75.2(5)
C(32) Ir(2) C(42) C(47) -107.8(4)
C(42) Ir(2) C(32) C(33) 167.6(3)
C(42) Ir(2) C(32) C(36) -78.4(3)
C(42) Ir(2) C(32) C(37) 44.6(5)
C(33) Ir(2) C(34) C(35) -119.3(4)
C(33) Ir(2) C(34) C(39) 122.0(6)
C(34) Ir(2) C(33) C(32) 120.2(4)
C(34) Ir(2) C(33) C(38) -122.7(6)
C(33) Ir(2) C(35) C(34) 35.4(3)
C(33) Ir(2) C(35) C(36) -80.5(3)
C(33) Ir(2) C(35) C(40) 156.4(5)
C(35) Ir(2) C(33) C(32) 82.8(3)
C(35) Ir(2) C(33) C(34) -37.5(3)
C(35) Ir(2) C(33) C(38) -160.2(5)
C(33) Ir(2) C(36) C(32) -39.6(3)
C(33) Ir(2) C(36) C(35) 79.7(3)
C(33) Ir(2) C(36) C(41) -157.1(6)
C(36) Ir(2) C(33) C(32) 40.0(3)
C(36) Ir(2) C(33) C(34) -80.2(3)
C(36) Ir(2) C(33) C(38) 157.1(5)
C(33) Ir(2) C(42) C(43) 90.8(6)
C(33) Ir(2) C(42) C(47) -92.1(5)
C(42) Ir(2) C(33) C(32) -23.4(5)
C(42) Ir(2) C(33) C(34) -143.6(4)
C(42) Ir(2) C(33) C(38) 93.7(5)
C(34) Ir(2) C(35) C(36) -115.9(4)
C(34) Ir(2) C(35) C(40) 121.0(6)
C(35) Ir(2) C(34) C(33) 119.3(4)
C(35) Ir(2) C(34) C(39) -118.7(6)
C(34) Ir(2) C(36) C(32) -80.5(3)
C(34) Ir(2) C(36) C(35) 38.9(3)
C(34) Ir(2) C(36) C(41) 162.0(6)
C(36) Ir(2) C(34) C(33) 81.0(3)
C(36) Ir(2) C(34) C(35) -38.3(3)
C(36) Ir(2) C(34) C(39) -157.0(5)
C(34) Ir(2) C(42) C(43) -0.9(9)
C(34) Ir(2) C(42) C(47) 176.2(4)
C(42) Ir(2) C(34) C(33) 122.5(5)
C(42) Ir(2) C(34) C(35) 3.2(7)
C(42) Ir(2) C(34) C(39) -115.5(6)
C(35) Ir(2) C(36) C(32) -119.4(4)
C(35) Ir(2) C(36) C(41) 123.1(7)
C(36) Ir(2) C(35) C(34) 115.9(4)
C(36) Ir(2) C(35) C(40) -123.1(6)
C(35) Ir(2) C(42) C(43) 1.4(5)
C(35) Ir(2) C(42) C(47) 178.5(3)
C(42) Ir(2) C(35) C(34) -178.7(2)
C(42) Ir(2) C(35) C(36) 65.4(3)
C(42) Ir(2) C(35) C(40) -57.7(5)
C(36) Ir(2) C(42) C(43) 36.2(5)
C(36) Ir(2) C(42) C(47) -146.8(4)
C(42) Ir(2) C(36) C(32) 113.3(3)
C(42) Ir(2) C(36) C(35) -127.4(3)
C(42) Ir(2) C(36) C(41) -4.2(5)
N(2) N(1) C(19) C(18) 0.3(5)
N(2) N(1) C(19) C(20) -178.1(4)
C(19) N(1) N(2) Ir(1) 176.3(3)
C(19) N(1) N(2) C(17) -0.4(5)
Ir(1) N(2) C(17) C(16) 5.6(5)
Ir(1) N(2) C(17) C(18) -176.7(3)
N(1) N(2) C(17) C(16) -177.3(4)
N(1) N(2) C(17) C(18) 0.4(6)
Ir(1) N(3) C(26) C(27) 103.7(5)
Ir(1) N(3) C(26) C(31) -74.5(6)
N(5) N(4) C(50) C(49) 1.2(5)
N(5) N(4) C(50) C(51) -178.3(4)
C(50) N(4) N(5) Ir(2) -171.7(3)
C(50) N(4) N(5) C(48) -1.5(5)
Ir(2) N(5) C(48) C(47) -8.4(5)
Ir(2) N(5) C(48) C(49) 172.5(3)
N(4) N(5) C(48) C(47) -179.8(4)
N(4) N(5) C(48) C(49) 1.1(5)
Ir(2) N(6) C(57) C(58) 112.9(4)
Ir(2) N(6) C(57) C(62) -70.4(5)
Ir(1) C(1) C(2) C(3) 60.7(4)
Ir(1) C(1) C(2) C(7) -119.5(5)
Ir(1) C(1) C(5) C(4) -61.3(3)
Ir(1) C(1) C(5) C(10) 122.5(5)
C(2) C(1) C(5) Ir(1) 65.9(3)
C(2) C(1) C(5) C(4) 4.6(6)
C(2) C(1) C(5) C(10) -171.6(5)
C(5) C(1) C(2) Ir(1) -64.3(3)
C(5) C(1) C(2) C(3) -3.6(6)
C(5) C(1) C(2) C(7) 176.2(5)
C(6) C(1) C(2) Ir(1) 126.2(5)
C(6) C(1) C(2) C(3) -173.1(5)
C(6) C(1) C(2) C(7) 6.7(9)
C(6) C(1) C(5) Ir(1) -124.6(5)
C(6) C(1) C(5) C(4) 174.0(5)
C(6) C(1) C(5) C(10) -2.2(9)
Ir(1) C(2) C(3) C(4) 58.8(3)
Ir(1) C(2) C(3) C(8) -125.6(5)
C(1) C(2) C(3) Ir(1) -57.6(3)
C(1) C(2) C(3) C(4) 1.3(6)
C(1) C(2) C(3) C(8) 176.8(5)
C(7) C(2) C(3) Ir(1) 122.6(5)
C(7) C(2) C(3) C(4) -178.6(5)
C(7) C(2) C(3) C(8) -3.0(9)
Ir(1) C(3) C(4) C(5) 62.2(3)
Ir(1) C(3) C(4) C(9) -126.2(5)
C(2) C(3) C(4) Ir(1) -60.7(4)
C(2) C(3) C(4) C(5) 1.6(6)
C(2) C(3) C(4) C(9) 173.2(4)
C(8) C(3) C(4) Ir(1) 123.8(5)
C(8) C(3) C(4) C(5) -174.0(5)
C(8) C(3) C(4) C(9) -2.4(8)
Ir(1) C(4) C(5) C(1) 59.9(3)
Ir(1) C(4) C(5) C(10) -124.0(5)
C(3) C(4) C(5) Ir(1) -63.7(3)
C(3) C(4) C(5) C(1) -3.8(6)
C(3) C(4) C(5) C(10) 172.3(5)
C(9) C(4) C(5) Ir(1) 125.3(5)
C(9) C(4) C(5) C(1) -174.8(5)
C(9) C(4) C(5) C(10) 1.3(9)
Ir(1) C(11) C(12) C(13) 174.2(4)
Ir(1) C(11) C(16) C(15) -175.5(4)
Ir(1) C(11) C(16) C(17) 1.5(6)
C(12) C(11) C(16) C(15) 1.3(8)
C(12) C(11) C(16) C(17) 178.3(5)
C(16) C(11) C(12) C(13) -2.2(8)
C(11) C(12) C(13) C(14) 1.9(9)
C(12) C(13) C(14) C(15) -0.5(9)
C(13) C(14) C(15) C(16) -0.4(8)
C(14) C(15) C(16) C(11) -0.1(7)
C(14) C(15) C(16) C(17) -176.8(5)
C(11) C(16) C(17) N(2) -4.4(6)
C(11) C(16) C(17) C(18) 178.9(6)
C(15) C(16) C(17) N(2) 172.6(5)
C(15) C(16) C(17) C(18) -4.1(10)
N(2) C(17) C(18) C(19) -0.2(5)
C(16) C(17) C(18) C(19) 176.6(6)
C(17) C(18) C(19) N(1) -0.0(5)
C(17) C(18) C(19) C(20) 178.1(5)
N(1) C(19) C(20) C(21) -178.4(5)
N(1) C(19) C(20) C(25) 4.1(7)
C(18) C(19) C(20) C(21) 3.6(8)
C(18) C(19) C(20) C(25) -173.9(5)
C(19) C(20) C(21) C(22) -177.9(5)
C(19) C(20) C(25) C(24) 179.7(5)
C(21) C(20) C(25) C(24) 2.1(8)
C(25) C(20) C(21) C(22) -0.3(7)
C(20) C(21) C(22) C(23) -1.3(8)
C(21) C(22) C(23) C(24) 1.3(9)
C(22) C(23) C(24) C(25) 0.4(8)
C(23) C(24) C(25) C(20) -2.2(8)
N(3) C(26) C(27) C(28) -176.9(5)
N(3) C(26) C(31) C(30) 176.5(5)
C(27) C(26) C(31) C(30) -1.7(8)
C(31) C(26) C(27) C(28) 1.3(9)
C(26) C(27) C(28) C(29) 1.2(10)
C(27) C(28) C(29) C(30) -3.1(10)
C(28) C(29) C(30) C(31) 2.7(10)
C(29) C(30) C(31) C(26) -0.3(7)
Ir(2) C(32) C(33) C(34) 60.4(3)
Ir(2) C(32) C(33) C(38) -120.7(5)
Ir(2) C(32) C(36) C(35) -60.1(3)
Ir(2) C(32) C(36) C(41) 122.0(5)
C(33) C(32) C(36) Ir(2) 66.3(3)
C(33) C(32) C(36) C(35) 6.2(6)
C(33) C(32) C(36) C(41) -171.7(5)
C(36) C(32) C(33) Ir(2) -65.0(3)
C(36) C(32) C(33) C(34) -4.6(5)
C(36) C(32) C(33) C(38) 174.3(5)
C(37) C(32) C(33) Ir(2) 124.7(5)
C(37) C(32) C(33) C(34) -175.0(5)
C(37) C(32) C(33) C(38) 3.9(8)
C(37) C(32) C(36) Ir(2) -123.5(5)
C(37) C(32) C(36) C(35) 176.4(5)
C(37) C(32) C(36) C(41) -1.5(9)
Ir(2) C(33) C(34) C(35) 58.7(3)
Ir(2) C(33) C(34) C(39) -120.4(5)
C(32) C(33) C(34) Ir(2) -57.4(3)
C(32) C(33) C(34) C(35) 1.3(5)
C(32) C(33) C(34) C(39) -177.8(4)
C(38) C(33) C(34) Ir(2) 123.8(5)
C(38) C(33) C(34) C(35) -177.6(5)
C(38) C(33) C(34) C(39) 3.3(8)
Ir(2) C(34) C(35) C(36) 63.2(3)
Ir(2) C(34) C(35) C(40) -126.7(5)
C(33) C(34) C(35) Ir(2) -60.5(3)
C(33) C(34) C(35) C(36) 2.6(6)
C(33) C(34) C(35) C(40) 172.8(5)
C(39) C(34) C(35) Ir(2) 118.6(5)
C(39) C(34) C(35) C(36) -178.2(5)
C(39) C(34) C(35) C(40) -8.1(8)
Ir(2) C(35) C(36) C(32) 58.9(3)
Ir(2) C(35) C(36) C(41) -123.3(6)
C(34) C(35) C(36) Ir(2) -64.4(3)
C(34) C(35) C(36) C(32) -5.5(6)
C(34) C(35) C(36) C(41) 172.3(5)
C(40) C(35) C(36) Ir(2) 125.8(5)
C(40) C(35) C(36) C(32) -175.4(5)
C(40) C(35) C(36) C(41) 2.5(9)
Ir(2) C(42) C(43) C(44) 179.0(4)
Ir(2) C(42) C(47) C(46) -178.8(4)
Ir(2) C(42) C(47) C(48) 3.1(6)
C(43) C(42) C(47) C(46) -1.4(7)
C(43) C(42) C(47) C(48) -179.5(4)
C(47) C(42) C(43) C(44) 1.9(8)
C(42) C(43) C(44) C(45) -0.8(9)
C(43) C(44) C(45) C(46) -1.1(9)
C(44) C(45) C(46) C(47) 1.6(9)
C(45) C(46) C(47) C(42) -0.4(7)
C(45) C(46) C(47) C(48) 177.6(5)
C(42) C(47) C(48) N(5) 3.2(6)
C(42) C(47) C(48) C(49) -178.1(6)
C(46) C(47) C(48) N(5) -174.9(5)
C(46) C(47) C(48) C(49) 3.8(10)
N(5) C(48) C(49) C(50) -0.3(5)
C(47) C(48) C(49) C(50) -179.0(6)
C(48) C(49) C(50) N(4) -0.6(5)
C(48) C(49) C(50) C(51) 178.9(5)
N(4) C(50) C(51) C(52) -172.5(5)
N(4) C(50) C(51) C(56) 9.7(7)
C(49) C(50) C(51) C(52) 8.0(9)
C(49) C(50) C(51) C(56) -169.7(5)
C(50) C(51) C(52) C(53) -179.0(5)
C(50) C(51) C(56) C(55) -179.6(4)
C(52) C(51) C(56) C(55) 2.6(8)
C(56) C(51) C(52) C(53) -1.2(8)
C(51) C(52) C(53) C(54) -1.4(10)
C(52) C(53) C(54) C(55) 2.6(10)
C(53) C(54) C(55) C(56) -1.2(9)
C(54) C(55) C(56) C(51) -1.4(8)
N(6) C(57) C(58) C(59) 177.5(5)
N(6) C(57) C(62) C(61) -178.2(5)
C(58) C(57) C(62) C(61) -1.5(8)
C(62) C(57) C(58) C(59) 0.8(8)
C(57) C(58) C(59) C(60) -0.4(7)
C(58) C(59) C(60) C(61) 0.6(9)
C(59) C(60) C(61) C(62) -1.3(9)
C(60) C(61) C(62) C(57) 1.7(9)
